data_4107704
loop_
_publ_author_name
'Yuji Kikukawa'
'Syuhei Yamaguchi'
'Kazutaka Tsuchida'
'Yoshinao Nakagawa'
'Kazuhiro Uehara'
'Kazuya Yamaguchi'
'Noritaka Mizuno'

_publ_contact_author_email tmizuno@mail.ecc.u-tokyo.ac.jp
_publ_contact_author_fax +81-3-5841-7220
_publ_contact_author_name 'Professor Noritaka Mizuno'
_publ_contact_author_phone +81-3-5841-7272
_publ_section_title
;
 Synthesis and Catalysis of Di- and Tetranuclear Metal Sandwich-Type
 Silicotungstates [(\g-SiW10O36)2M2(\m-OH)2]10- and
 [(\g-SiW10O36)2M4(\m4-O)(\m-OH)6]8- (M = Zr or Hf)
;
_journal_name_full 'Journal of the American Chemical Society'
_journal_page_first 5472
_journal_page_last 5478
_journal_paper_doi 10.1021/ja078313i
_journal_volume 130
_journal_year 2008
_chemical_formula_moiety 'Cs8 Hf4 O21 O76 Si2 W20 '
_chemical_formula_sum 'Cs8 Hf4 O97 Si2 W20'
_chemical_formula_weight 7062.32
_space_group_IT_number 92
_symmetry_cell_setting tetragonal
_symmetry_Int_Tables_number 92
_symmetry_space_group_name_Hall 'P 4abw 2nw'
_symmetry_space_group_name_H-M 'P 41 21 2'
_audit_creation_date 2007-06-12
_audit_creation_method 'by CrystalStructure 3.8'
_cell_angle_alpha 90.0000
_cell_angle_beta 90.0000
_cell_angle_gamma 90.0000
_cell_formula_units_Z 4
_cell_length_a 12.68130(10)
_cell_length_b 12.68130(10)
_cell_length_c 61.5483(9)
_cell_measurement_temperature 153.1
_cell_volume 9897.91(18)
_computing_cell_refinement CrystalClear
_computing_data_collection CrystalClear
_computing_data_reduction CrystalStructure
_computing_publication_material 'CrystalStructure 3.8'
_computing_structure_refinement SHELXL
_computing_structure_solution SHELXS97
_diffrn_detector_area_resol_mean 29.26
_diffrn_measured_fraction_theta_full 0.901
_diffrn_measured_fraction_theta_max 0.901
_diffrn_measurement_device_type 'Rigaku Saturn'
_diffrn_measurement_method \w
_diffrn_radiation_type 'Mo K\a'
_diffrn_radiation_wavelength 0.71073
_diffrn_reflns_av_R_equivalents 0.039
_diffrn_reflns_limit_h_max -100
_diffrn_reflns_limit_h_min 100
_diffrn_reflns_limit_k_max -100
_diffrn_reflns_limit_k_min 100
_diffrn_reflns_limit_l_max -100
_diffrn_reflns_limit_l_min 100
_diffrn_reflns_number 11425
_diffrn_reflns_theta_full 29.17
_diffrn_reflns_theta_max 29.17
_exptl_absorpt_coefficient_mu 30.363
_exptl_absorpt_correction_T_max 0.000
_exptl_absorpt_correction_T_min 0.000
_exptl_absorpt_correction_type none
_exptl_crystal_colour colorless
_exptl_crystal_density_diffrn 4.739
_exptl_crystal_description platelet
_exptl_crystal_F_000 12048.00
_exptl_crystal_size_max 0.20
_exptl_crystal_size_mid 0.10
_exptl_crystal_size_min 0.05
_refine_diff_density_max 28.47
_refine_diff_density_min -3.27
_refine_ls_extinction_method none
_refine_ls_goodness_of_fit_ref 1.064
_refine_ls_number_parameters 361
_refine_ls_number_reflns 11363
_refine_ls_R_factor_gt 0.0835
_refine_ls_shift/su_max 0.0010
_refine_ls_structure_factor_coef Fsqd
_refine_ls_weighting_details 'w = 1/[\s^2^(Fo^2^)+(0.1000P)^2^+0.0000P] where P=(Fo^2^+2Fc^2^)/3'
_refine_ls_weighting_scheme calc
_refine_ls_wR_factor_ref 0.2133
_reflns_number_gt 9730
_reflns_number_total 11363
_reflns_threshold_expression F^2^>2.0\s(F^2^)
_cod_data_source_file ja078313i-file003.cif
_cod_data_source_block '_shelxl'
_cod_depositor_comments
;
 Removing duplicate rows from the ATOM_TYPE loop.

 Antanas Vaitkus,
 2018-08-10
;
_cod_original_formula_sum 'Cs8 Hf4 O21 O76 Si2 W20 '
_cod_database_code 4107704

loop_
_symmetry_equiv_pos_site_id
_symmetry_equiv_pos_as_xyz
1 +X,+Y,+Z
2 1/2-Y,1/2+X,1/4+Z
3 -X,-Y,1/2+Z
4 1/2+Y,1/2-X,3/4+Z
5 1/2-X,1/2+Y,1/4-Z
6 +Y,+X,-Z
7 1/2+X,1/2-Y,3/4-Z
8 -Y,-X,1/2-Z

loop_
_atom_site_label
_atom_site_type_symbol
_atom_site_fract_x
_atom_site_fract_y
_atom_site_fract_z
_atom_site_U_iso_or_equiv
_atom_site_adp_type
_atom_site_occupancy
_atom_site_symmetry_multiplicity
_atom_site_calc_flag
_atom_site_refinement_flags
W(112) W 0.27479(11) 1.36795(12) 0.16163(2) 0.0209(3) Uani 1.00 1 d .
W(111) W 0.22948(12) 1.59833(12) 0.18809(2) 0.0221(3) Uani 1.00 1 d .
Si(1) Si 0.0320(8) 1.4102(8) 0.18571(16) 0.0207(17) Uiso 1.00 1 d .
Cs(1) Cs 0.18994(19) 1.88148(19) 0.15479(4) 0.0273(5) Uani 1.00 1 d .
Cs(3) Cs -0.0924(2) 1.7024(3) 0.09718(5) 0.0472(8) Uani 1.00 1 d .
Cs(2) Cs 0.0088(2) 1.1118(3) 0.10415(6) 0.0590(9) Uani 1.00 1 d .
Cs(4A1) Cs -0.2151(4) 0.8947(5) 0.16245(9) 0.0400(10) Uiso 0.60 1 d P
Cs(4B1) Cs 0.1626(13) 0.8622(16) 0.2229(3) 0.0400(10) Uiso 0.20 1 d P
Cs(4C1) Cs -0.2389(14) 0.8399(16) 0.2391(3) 0.0400(10) Uiso 0.19 1 d P
O(119) O -0.0570(18) 1.6365(18) 0.2277(4) 0.018(5) Uiso 1.00 1 d .
O(121) O 0.187(2) 1.249(2) 0.2107(4) 0.026(5) Uiso 1.00 1 d .
O(117) O -0.178(2) 1.314(2) 0.1617(4) 0.025(5) Uiso 1.00 1 d .
O(124) O -0.066(2) 1.650(2) 0.1831(5) 0.032(5) Uiso 1.00 1 d .
O(115) O -0.0251(19) 1.4557(19) 0.2503(4) 0.021(5) Uiso 1.00 1 d .
O(138) O 0.1613(16) 1.4309(16) 0.1866(3) 0.011(3) Uiso 1.00 1 d .
O(136) O -0.0253(18) 1.4704(19) 0.2060(4) 0.018(5) Uiso 1.00 1 d .
O(105) O 0.103(2) 1.627(2) 0.2538(5) 0.040(6) Uiso 1.00 1 d .
O(125) O 0.1315(19) 1.6180(19) 0.2101(4) 0.021(5) Uiso 1.00 1 d .
O(109) O 0.060(2) 1.379(2) 0.1028(4) 0.027(5) Uiso 1.00 1 d .
O(134) O 0.168(2) 1.406(2) 0.1411(4) 0.024(5) Uiso 1.00 1 d .
O(132) O 0.1284(19) 1.6360(18) 0.1670(4) 0.020(5) Uiso 1.00 1 d .
O(137) O -0.0190(19) 1.4625(19) 0.1632(4) 0.021(5) Uiso 1.00 1 d .
O(118) O -0.2115(19) 1.4904(19) 0.1830(4) 0.022(5) Uiso 1.00 1 d .
O(133) O 0.303(2) 1.513(2) 0.1674(4) 0.028(5) Uiso 1.00 1 d .
O(127) O -0.127(2) 1.424(2) 0.1270(5) 0.037(6) Uiso 1.00 1 d .
O(104) O -0.258(2) 1.674(2) 0.2079(4) 0.023(5) Uiso 1.00 1 d .
O(120) O 0.154(2) 1.436(2) 0.2324(4) 0.025(5) Uiso 1.00 1 d .
O(123) O -0.0016(19) 1.2726(19) 0.1409(4) 0.021(5) Uiso 1.00 1 d .
O(128) O -0.154(2) 1.594(2) 0.1479(4) 0.028(5) Uiso 1.00 1 d .
O(122) O 0.041(2) 1.108(2) 0.1662(5) 0.035(6) Uiso 1.00 1 d .
O(111) O 0.307(2) 1.711(2) 0.1876(5) 0.040(6) Uiso 1.00 1 d .
O(107) O -0.328(2) 1.446(2) 0.1438(5) 0.033(5) Uiso 1.00 1 d .
O(116) O 0.034(2) 1.110(2) 0.2088(5) 0.032(5) Uiso 1.00 1 d .
O(114) O -0.216(2) 1.488(2) 0.2265(5) 0.032(5) Uiso 1.00 1 d .
O(112) O 0.372(2) 1.334(2) 0.1449(5) 0.039(6) Uiso 1.00 1 d .
O(135) O 0.010(2) 1.278(2) 0.1849(5) 0.030(5) Uiso 1.00 1 d .
O(131) O 0.032(2) 1.562(2) 0.1301(4) 0.028(5) Uiso 1.00 1 d .
O(108) O 0.354(3) 1.339(3) 0.2354(5) 0.042(7) Uiso 1.00 1 d .
O(102) O -0.218(2) 1.478(2) 0.2729(5) 0.038(6) Uiso 1.00 1 d .
O(129) O 0.312(2) 1.515(2) 0.2090(4) 0.024(5) Uiso 1.00 1 d .
O(126) O 0.209(2) 1.242(2) 0.1667(4) 0.028(5) Uiso 1.00 1 d .
O(106) O 0.222(2) 1.051(2) 0.1904(4) 0.027(5) Uiso 1.00 1 d .
O(103) O -0.145(3) 1.113(3) 0.1429(6) 0.046(7) Uiso 1.00 1 d .
O(110) O -0.023(2) 1.762(2) 0.1455(5) 0.038(6) Uiso 1.00 1 d .
O(113) O -0.142(3) 1.139(3) 0.1857(6) 0.046(7) Uiso 1.00 1 d .
O(130) O 0.340(2) 1.347(2) 0.1897(5) 0.038(6) Uiso 1.00 1 d .
O(101) O -0.133(4) 0.958(4) 0.2118(8) 0.083(13) Uiso 1.00 1 d .
O(302) O -0.328(2) 1.328(2) 0.2500 0.027(7) Uiso 1.00 2 d S
O(301) O -0.066(4) 1.066(4) 0.2500 0.080(19) Uiso 1.00 2 d S
O(2) O -0.189(2) 1.189(2) 0.2500 0.033(8) Uiso 1.00 2 d S
O(303) O -0.103(2) 1.291(2) 0.2782(5) 0.037(6) Uiso 1.00 1 d .
O(907) O 0.220(2) 2.104(2) 0.1298(5) 0.034(5) Uiso 1.00 1 d .
O(1C1) O -0.189(4) 1.291(4) 0.2142(8) 0.016(7) Uiso 0.44 1 d P
O(1B1) O -0.029(6) 1.259(6) 0.2362(12) 0.016(7) Uiso 0.30 1 d P
O(1A1) O -0.078(7) 1.289(7) 0.2258(14) 0.016(7) Uiso 0.26 1 d P
O(901) O -0.381(2) 1.325(2) 0.1938(4) 0.028(5) Uiso 1.00 1 d .
O(903) O -0.014(4) 1.377(5) 0.3135(10) 0.102(16) Uiso 1.00 1 d .
O(904) O 0.534(3) 1.526(3) 0.1956(7) 0.058(9) Uiso 1.00 1 d .
O(905) O 0.478(5) 1.842(5) 0.1988(11) 0.120(19) Uiso 1.00 1 d .
O(902) O 0.497(2) 1.654(2) 0.2275(5) 0.034(5) Uiso 1.00 1 d .
O(906) O 0.509(5) 1.458(5) 0.2606(10) 0.120(19) Uiso 1.00 1 d .
W(110) W -0.01599(12) 1.63665(12) 0.15621(2) 0.0224(3) Uani 1.00 1 d .
W(106) W 0.12601(12) 1.15370(11) 0.18984(2) 0.0227(3) Uani 1.00 1 d .
W(107) W -0.19933(12) 1.45411(13) 0.15281(2) 0.0230(3) Uani 1.00 1 d .
W(108) W 0.26809(12) 1.37590(12) 0.21500(2) 0.0221(3) Uani 1.00 1 d .
W(109) W 0.02962(12) 1.40717(13) 0.12937(2) 0.0242(3) Uani 1.00 1 d .
W(104) W -0.16362(12) 1.57308(11) 0.20694(2) 0.0217(3) Uani 1.00 1 d .
W(105) W 0.05218(13) 1.54549(12) 0.23489(2) 0.0232(3) Uani 1.00 1 d .
W(103) W -0.08822(13) 1.19077(13) 0.16255(3) 0.0267(3) Uani 1.00 1 d .
Hf(1) Hf -0.12398(14) 1.12819(14) 0.22168(3) 0.0349(4) Uani 1.00 1 d .
Hf(2) Hf -0.16309(14) 1.35732(14) 0.24875(3) 0.0344(4) Uani 1.00 1 d .

loop_
_atom_site_aniso_label
_atom_site_aniso_U_11
_atom_site_aniso_U_22
_atom_site_aniso_U_33
_atom_site_aniso_U_12
_atom_site_aniso_U_13
_atom_site_aniso_U_23
W(112) 0.0198(7) 0.0279(7) 0.0149(5) -0.0024(6) 0.0017(5) -0.0008(5)
W(111) 0.0227(7) 0.0205(7) 0.0231(6) -0.0010(6) -0.0031(5) 0.0005(5)
Cs(1) 0.0324(12) 0.0257(11) 0.0239(10) -0.0067(11) 0.0045(9) -0.0015(8)
Cs(3) 0.0405(15) 0.0555(18) 0.0455(16) 0.0005(14) -0.0168(13) 0.0162(14)
Cs(2) 0.0359(16) 0.075(2) 0.066(2) -0.0196(17) 0.0198(14) -0.0451(19)
Cs(4A1) 0.0000 0.083(4) 0.037(2) 0.013(3) -0.0032(19) -0.019(2)
Cs(4B1) 0.0000 0.083(4) 0.037(2) 0.013(3) -0.0032(19) -0.019(2)
Cs(4C1) 0.0000 0.083(4) 0.037(2) 0.013(3) -0.0032(19) -0.019(2)
W(110) 0.0227(7) 0.0243(7) 0.0201(6) 0.0001(6) 0.0005(5) 0.0066(5)
W(106) 0.0239(7) 0.0184(7) 0.0259(7) 0.0035(6) 0.0074(6) -0.0017(5)
W(107) 0.0196(7) 0.0320(8) 0.0174(6) -0.0011(6) 0.0006(5) 0.0025(5)
W(108) 0.0269(7) 0.0235(7) 0.0160(6) 0.0050(6) -0.0035(5) -0.0017(5)
W(109) 0.0203(7) 0.0391(9) 0.0133(5) -0.0019(7) 0.0014(5) -0.0019(5)
W(104) 0.0270(7) 0.0211(7) 0.0169(6) 0.0031(6) 0.0039(5) 0.0021(5)
W(105) 0.0337(8) 0.0204(7) 0.0154(6) 0.0047(7) -0.0003(5) -0.0025(5)
W(103) 0.0221(7) 0.0263(8) 0.0318(8) -0.0026(6) 0.0033(6) -0.0089(6)
Hf(1) 0.0268(8) 0.0244(8) 0.0535(11) 0.0044(8) 0.0138(8) -0.0061(7)
Hf(2) 0.0322(9) 0.0236(8) 0.0475(10) 0.0107(8) 0.0086(8) 0.0142(7)

loop_
_atom_type_symbol
_atom_type_description
_atom_type_scat_dispersion_real
_atom_type_scat_dispersion_imag
_atom_type_scat_source
Cs Cs -0.368 2.119
;
International Tables for Crystallography
(1992, Vol. C, Tables 4.2.6.8 and 6.1.1.4)
;
Hf Hf -0.583 6.185
;
International Tables for Crystallography
(1992, Vol. C, Tables 4.2.6.8 and 6.1.1.4)
;
O O 0.011 0.006
;
International Tables for Crystallography
(1992, Vol. C, Tables 4.2.6.8 and 6.1.1.4)
;
Si Si 0.082 0.070
;
International Tables for Crystallography
(1992, Vol. C, Tables 4.2.6.8 and 6.1.1.4)
;
W W -0.849 6.872
;
International Tables for Crystallography
(1992, Vol. C, Tables 4.2.6.8 and 6.1.1.4)
;

loop_
_geom_angle_atom_site_label_1
_geom_angle_atom_site_label_2
_geom_angle_atom_site_label_3
_geom_angle
_geom_angle_publ_flag
_geom_angle_site_symmetry_1
_geom_angle_site_symmetry_3
O(138) W(112) O(134) 84.8(9) yes . .
O(138) W(112) O(133) 69.6(9) yes . .
O(138) W(112) O(112) 171.2(10) yes . .
O(138) W(112) O(126) 84.4(9) yes . .
O(138) W(112) O(130) 73.3(9) yes . .
O(134) W(112) O(133) 90.7(10) yes . .
O(134) W(112) O(112) 100.4(12) yes . .
O(134) W(112) O(126) 90.6(10) yes . .
O(134) W(112) O(130) 158.0(10) yes . .
O(133) W(112) O(112) 103.1(11) yes . .
O(133) W(112) O(126) 153.7(10) yes . .
O(133) W(112) O(130) 83.5(10) yes . .
O(112) W(112) O(126) 102.6(11) yes . .
O(112) W(112) O(130) 101.6(12) yes . .
O(126) W(112) O(130) 85.6(10) yes . .
O(138) W(111) O(125) 84.3(8) yes . .
O(138) W(111) O(132) 87.2(8) yes . .
O(138) W(111) O(133) 68.5(9) yes . .
O(138) W(111) O(111) 167.2(9) yes . .
O(138) W(111) O(129) 74.3(8) yes . .
O(125) W(111) O(132) 90.8(10) yes . .
O(125) W(111) O(133) 152.7(10) yes . .
O(125) W(111) O(111) 106.4(12) yes . .
O(125) W(111) O(129) 87.2(10) yes . .
O(132) W(111) O(133) 90.9(10) yes . .
O(132) W(111) O(111) 99.5(11) yes . .
O(132) W(111) O(129) 161.5(10) yes . .
O(133) W(111) O(111) 100.3(11) yes . .
O(133) W(111) O(129) 82.7(10) yes . .
O(111) W(111) O(129) 98.8(11) yes . .
O(138) Si(1) O(136) 109.9(11) yes . .
O(138) Si(1) O(137) 110.3(11) yes . .
O(138) Si(1) O(135) 108.6(12) yes . .
O(136) Si(1) O(137) 106.1(13) yes . .
O(136) Si(1) O(135) 114.2(14) yes . .
O(137) Si(1) O(135) 107.7(14) yes . .
O(109) Cs(1) O(134) 49.4(6) yes 5_555 5_555
O(109) Cs(1) O(132) 105.0(6) yes 5_555 .
O(109) Cs(1) O(122) 124.7(6) yes 5_555 1_565
O(109) Cs(1) O(111) 68.8(6) yes 5_555 .
O(109) Cs(1) O(112) 95.8(6) yes 5_555 5_555
O(109) Cs(1) O(106) 88.9(6) yes 5_555 1_565
O(109) Cs(1) O(110) 144.8(6) yes 5_555 .
O(109) Cs(1) O(907) 79.8(6) yes 5_555 .
O(134) Cs(1) O(132) 113.9(6) yes 5_555 .
O(134) Cs(1) O(122) 112.4(6) yes 5_555 1_565
O(134) Cs(1) O(111) 109.4(6) yes 5_555 .
O(134) Cs(1) O(112) 49.4(6) yes 5_555 5_555
O(134) Cs(1) O(106) 117.4(6) yes 5_555 1_565
O(134) Cs(1) O(110) 110.6(7) yes 5_555 .
O(134) Cs(1) O(907) 57.1(6) yes 5_555 .
O(132) Cs(1) O(122) 126.9(6) yes . 1_565
O(132) Cs(1) O(111) 49.5(6) yes . .
O(132) Cs(1) O(112) 89.0(6) yes . 5_555
O(132) Cs(1) O(106) 121.7(6) yes . 1_565
O(132) Cs(1) O(110) 52.0(6) yes . .
O(132) Cs(1) O(907) 163.7(6) yes . .
O(122) Cs(1) O(111) 130.8(7) yes 1_565 .
O(122) Cs(1) O(112) 102.3(6) yes 1_565 5_555
O(122) Cs(1) O(106) 50.3(6) yes 1_565 1_565
O(122) Cs(1) O(110) 88.2(6) yes 1_565 .
O(122) Cs(1) O(907) 56.3(6) yes 1_565 .
O(111) Cs(1) O(112) 124.6(6) yes . 5_555
O(111) Cs(1) O(106) 87.9(6) yes . 1_565
O(111) Cs(1) O(110) 100.4(6) yes . .
O(111) Cs(1) O(907) 143.8(6) yes . .
O(112) Cs(1) O(106) 146.7(6) yes 5_555 1_565
O(112) Cs(1) O(110) 61.8(7) yes 5_555 .
O(112) Cs(1) O(907) 74.9(6) yes 5_555 .
O(106) Cs(1) O(110) 125.1(7) yes 1_565 .
O(106) Cs(1) O(907) 73.5(7) yes 1_565 .
O(110) Cs(1) O(907) 115.7(6) yes . .
O(117) Cs(3) O(128) 96.9(6) yes 5_455 .
O(117) Cs(3) O(107) 49.7(6) yes 5_455 5_455
O(117) Cs(3) O(112) 124.0(6) yes 5_455 5_555
O(117) Cs(3) O(131) 143.3(6) yes 5_455 .
O(117) Cs(3) O(103) 48.6(7) yes 5_455 5_455
O(117) Cs(3) O(110) 107.3(6) yes 5_455 .
O(117) Cs(3) O(901) 62.2(6) yes 5_455 5_455
O(117) Cs(3) O(903) 96.1(10) yes 5_455 4_364
O(128) Cs(3) O(107) 98.6(6) yes . 5_455
O(128) Cs(3) O(112) 104.9(6) yes . 5_555
O(128) Cs(3) O(131) 46.4(6) yes . .
O(128) Cs(3) O(103) 61.0(7) yes . 5_455
O(128) Cs(3) O(110) 47.4(6) yes . .
O(128) Cs(3) O(901) 159.1(6) yes . 5_455
O(128) Cs(3) O(903) 105.0(11) yes . 4_364
O(107) Cs(3) O(112) 76.1(6) yes 5_455 5_555
O(107) Cs(3) O(131) 125.4(7) yes 5_455 .
O(107) Cs(3) O(103) 89.0(7) yes 5_455 5_455
O(107) Cs(3) O(110) 72.9(6) yes 5_455 .
O(107) Cs(3) O(901) 67.6(7) yes 5_455 5_455
O(107) Cs(3) O(903) 140.8(11) yes 5_455 4_364
O(112) Cs(3) O(131) 76.4(6) yes 5_555 .
O(112) Cs(3) O(103) 158.1(7) yes 5_555 5_455
O(112) Cs(3) O(110) 60.5(7) yes 5_555 .
O(112) Cs(3) O(901) 87.5(7) yes 5_555 5_455
O(112) Cs(3) O(903) 125.4(10) yes 5_555 4_364
O(131) Cs(3) O(103) 100.3(7) yes . 5_455
O(131) Cs(3) O(110) 52.5(6) yes . .
O(131) Cs(3) O(901) 154.5(6) yes . 5_455
O(131) Cs(3) O(903) 93.2(11) yes . 4_364
O(103) Cs(3) O(110) 100.0(7) yes 5_455 .
O(103) Cs(3) O(901) 101.8(7) yes 5_455 5_455
O(103) Cs(3) O(903) 76.1(11) yes 5_455 4_364
O(110) Cs(3) O(901) 134.1(6) yes . 5_455
O(110) Cs(3) O(903) 144.8(12) yes . 4_364
O(901) Cs(3) O(903) 80.0(12) yes 5_455 4_364
O(109) Cs(2) O(133) 104.4(6) yes . 5_545
O(109) Cs(2) O(123) 50.9(6) yes . .
O(109) Cs(2) O(107) 143.4(6) yes . 5_445
O(109) Cs(2) O(103) 97.6(8) yes . .
O(109) Cs(2) O(907) 83.2(6) yes . 1_545
O(109) Cs(2) O(904) 109.4(7) yes . 5_545
O(133) Cs(2) O(123) 129.9(6) yes 5_545 .
O(133) Cs(2) O(107) 108.7(6) yes 5_545 5_445
O(133) Cs(2) O(103) 147.9(8) yes 5_545 .
O(133) Cs(2) O(907) 61.8(7) yes 5_545 1_545
O(133) Cs(2) O(904) 65.3(8) yes 5_545 5_545
O(123) Cs(2) O(107) 112.9(7) yes . 5_445
O(123) Cs(2) O(103) 52.8(8) yes . .
O(123) Cs(2) O(907) 71.5(6) yes . 1_545
O(123) Cs(2) O(904) 154.6(8) yes . 5_545
O(107) Cs(2) O(103) 60.4(8) yes 5_445 .
O(107) Cs(2) O(907) 126.3(7) yes 5_445 1_545
O(107) Cs(2) O(904) 72.1(8) yes 5_445 5_545
O(103) Cs(2) O(907) 98.8(8) yes . 1_545
O(103) Cs(2) O(904) 128.1(9) yes . 5_545
O(907) Cs(2) O(904) 127.1(8) yes 1_545 5_545
O(127) Cs(4A1) O(107) 48.0(6) yes 5_445 5_445
O(127) Cs(4A1) O(103) 77.4(8) yes 5_445 .
O(127) Cs(4A1) O(110) 107.4(7) yes 5_445 1_545
O(127) Cs(4A1) O(113) 111.9(7) yes 5_445 .
O(127) Cs(4A1) O(101) 150.9(10) yes 5_445 .
O(127) Cs(4A1) O(903) 83.4(12) yes 5_445 8_665
O(107) Cs(4A1) O(103) 54.9(7) yes 5_445 .
O(107) Cs(4A1) O(110) 69.9(6) yes 5_445 1_545
O(107) Cs(4A1) O(113) 101.1(7) yes 5_445 .
O(107) Cs(4A1) O(101) 143.0(9) yes 5_445 .
O(107) Cs(4A1) O(903) 120.0(12) yes 5_445 8_665
O(103) Cs(4A1) O(110) 97.2(8) yes . 1_545
O(103) Cs(4A1) O(113) 46.4(9) yes . .
O(103) Cs(4A1) O(101) 92.8(11) yes . .
O(103) Cs(4A1) O(903) 86.4(13) yes . 8_665
O(110) Cs(4A1) O(113) 113.6(7) yes 1_545 .
O(110) Cs(4A1) O(101) 101.0(10) yes 1_545 .
O(110) Cs(4A1) O(903) 169.2(12) yes 1_545 8_665
O(113) Cs(4A1) O(101) 48.2(10) yes . .
O(113) Cs(4A1) O(903) 62.0(12) yes . 8_665
O(101) Cs(4A1) O(903) 68.5(14) yes . 8_665
Cs(4B1) Cs(4B1) O(105) 68.3(7) yes 8_665 8_765
Cs(4B1) Cs(4B1) O(125) 98.1(7) yes 8_665 1_545
Cs(4B1) Cs(4B1) O(111) 128.7(8) yes 8_665 1_545
Cs(4B1) Cs(4B1) O(106) 135.2(8) yes 8_665 .
O(105) Cs(4B1) O(125) 111.1(8) yes 8_765 1_545
O(105) Cs(4B1) O(111) 84.9(8) yes 8_765 1_545
O(105) Cs(4B1) O(106) 88.8(8) yes 8_765 .
O(125) Cs(4B1) O(111) 51.1(6) yes 1_545 1_545
O(125) Cs(4B1) O(106) 126.4(8) yes 1_545 .
O(111) Cs(4B1) O(106) 84.1(7) yes 1_545 .
O(119) Cs(4C1) O(121) 98.3(7) yes 1_545 8_665
O(119) Cs(4C1) O(104) 52.0(7) yes 1_545 1_545
O(119) Cs(4C1) O(120) 131.9(8) yes 1_545 8_665
O(119) Cs(4C1) O(108) 78.1(8) yes 1_545 8_665
O(119) Cs(4C1) O(101) 87.4(12) yes 1_545 .
O(119) Cs(4C1) O(303) 138.2(8) yes 1_545 8_665
O(119) Cs(4C1) O(1B1) 141.2(16) yes 1_545 8_665
O(119) Cs(4C1) W(108) 101.2(6) yes 1_545 8_665
O(121) Cs(4C1) O(104) 125.7(9) yes 8_665 1_545
O(121) Cs(4C1) O(120) 53.0(7) yes 8_665 8_665
O(121) Cs(4C1) O(108) 53.8(8) yes 8_665 8_665
O(121) Cs(4C1) O(101) 136.1(13) yes 8_665 .
O(121) Cs(4C1) O(303) 113.1(8) yes 8_665 8_665
O(121) Cs(4C1) O(1B1) 63.8(15) yes 8_665 8_665
O(121) Cs(4C1) W(108) 32.5(5) yes 8_665 8_665
O(104) Cs(4C1) O(120) 109.6(9) yes 1_545 8_665
O(104) Cs(4C1) O(108) 74.3(9) yes 1_545 8_665
O(104) Cs(4C1) O(101) 91.9(13) yes 1_545 .
O(104) Cs(4C1) O(303) 118.2(9) yes 1_545 8_665
O(104) Cs(4C1) O(1B1) 165.9(17) yes 1_545 8_665
O(104) Cs(4C1) W(108) 101.9(7) yes 1_545 8_665
O(120) Cs(4C1) O(108) 53.8(8) yes 8_665 8_665
O(120) Cs(4C1) O(101) 140.6(14) yes 8_665 .
O(120) Cs(4C1) O(303) 89.8(8) yes 8_665 8_665
O(120) Cs(4C1) O(1B1) 66.4(16) yes 8_665 8_665
O(120) Cs(4C1) W(108) 33.0(5) yes 8_665 8_665
O(108) Cs(4C1) O(101) 164.2(14) yes 8_665 .
O(108) Cs(4C1) O(303) 142.8(9) yes 8_665 8_665
O(108) Cs(4C1) O(1B1) 110.6(17) yes 8_665 8_665
O(108) Cs(4C1) W(108) 28.8(6) yes 8_665 8_665
O(101) Cs(4C1) O(303) 50.8(12) yes . 8_665
O(101) Cs(4C1) O(1B1) 84.7(19) yes . 8_665
O(101) Cs(4C1) W(108) 166.1(13) yes . 8_665
O(303) Cs(4C1) O(1B1) 49.9(15) yes 8_665 8_665
O(303) Cs(4C1) W(108) 120.2(6) yes 8_665 8_665
O(1B1) Cs(4C1) W(108) 81.8(15) yes 8_665 8_665
Cs(4C1) O(119) W(104) 88.8(7) yes 1_565 .
Cs(4C1) O(119) W(105) 153.4(11) yes 1_565 .
W(104) O(119) W(105) 113.7(11) yes . .
Cs(4C1) O(121) W(106) 126.3(11) yes 8_665 .
Cs(4C1) O(121) W(108) 87.5(9) yes 8_665 .
W(106) O(121) W(108) 146.1(13) yes . .
Cs(3) O(117) W(107) 103.4(9) yes 5_445 .
Cs(3) O(117) W(103) 100.3(9) yes 5_445 .
W(107) O(117) W(103) 149.0(14) yes . .
W(110) O(124) W(104) 142.7(14) yes . .
W(105) O(115) Hf(2) 142.8(13) yes . .
W(112) O(138) W(111) 96.6(7) yes . .
W(112) O(138) Si(1) 123.5(10) yes . .
W(112) O(138) W(108) 92.0(7) yes . .
W(111) O(138) Si(1) 121.3(11) yes . .
W(111) O(138) W(108) 91.6(7) yes . .
Si(1) O(138) W(108) 123.6(10) yes . .
Si(1) O(136) W(104) 131.0(13) yes . .
Si(1) O(136) W(105) 127.5(13) yes . .
W(104) O(136) W(105) 94.5(9) yes . .
Cs(4B1) O(105) W(105) 156.0(14) yes 8_675 .
W(111) O(125) Cs(4B1) 103.1(9) yes . 1_565
W(111) O(125) W(105) 144.4(13) yes . .
Cs(4B1) O(125) W(105) 108.1(9) yes 1_565 .
Cs(1) O(109) Cs(2) 101.5(6) yes 5_545 .
Cs(1) O(109) W(109) 111.0(10) yes 5_545 .
Cs(2) O(109) W(109) 98.0(9) yes . .
W(112) O(134) Cs(1) 98.7(9) yes . 5_545
W(112) O(134) W(109) 155.2(14) yes . .
Cs(1) O(134) W(109) 100.2(9) yes 5_545 .
W(111) O(132) Cs(1) 103.6(9) yes . .
W(111) O(132) W(110) 151.0(13) yes . .
Cs(1) O(132) W(110) 98.1(8) yes . .
Si(1) O(137) W(110) 122.9(13) yes . .
Si(1) O(137) W(107) 125.4(13) yes . .
Si(1) O(137) W(109) 122.1(13) yes . .
W(110) O(137) W(107) 90.5(8) yes . .
W(110) O(137) W(109) 97.0(9) yes . .
W(107) O(137) W(109) 90.0(8) yes . .
W(107) O(118) W(104) 148.6(13) yes . .
W(112) O(133) W(111) 125.3(13) yes . .
W(112) O(133) Cs(2) 118.0(10) yes . 5_555
W(111) O(133) Cs(2) 116.4(10) yes . 5_555
Cs(4A1) O(127) W(107) 111.4(10) yes 5_455 .
Cs(4A1) O(127) W(109) 132.1(12) yes 5_455 .
W(107) O(127) W(109) 116.4(14) yes . .
Cs(4C1) O(104) W(104) 120.1(12) yes 1_565 .
Cs(4C1) O(120) W(108) 88.7(9) yes 8_665 .
Cs(4C1) O(120) W(105) 124.6(11) yes 8_665 .
W(108) O(120) W(105) 146.2(14) yes . .
Cs(2) O(123) W(109) 108.4(9) yes . .
Cs(2) O(123) W(103) 99.8(8) yes . .
W(109) O(123) W(103) 145.8(13) yes . .
Cs(3) O(128) W(110) 85.6(8) yes . .
Cs(3) O(128) W(107) 125.4(10) yes . .
W(110) O(128) W(107) 120.3(13) yes . .
Cs(1) O(122) W(106) 95.6(9) yes 1_545 .
Cs(1) O(122) W(103) 150.0(12) yes 1_545 .
W(106) O(122) W(103) 113.5(13) yes . .
W(111) O(111) Cs(1) 107.1(11) yes . .
W(111) O(111) Cs(4B1) 98.5(11) yes . 1_565
Cs(1) O(111) Cs(4B1) 77.4(6) yes . 1_565
Cs(3) O(107) Cs(2) 113.6(7) yes 5_445 5_455
Cs(3) O(107) Cs(4A1) 92.3(6) yes 5_445 5_455
Cs(3) O(107) W(107) 106.9(10) yes 5_445 .
Cs(2) O(107) Cs(4A1) 106.0(8) yes 5_455 5_455
Cs(2) O(107) W(107) 130.0(12) yes 5_455 .
Cs(4A1) O(107) W(107) 100.2(11) yes 5_455 .
W(106) O(116) Hf(1) 146.2(15) yes . .
W(104) O(114) Hf(2) 139.5(14) yes . .
W(112) O(112) Cs(1) 111.1(11) yes . 5_545
W(112) O(112) Cs(3) 132.0(14) yes . 5_545
Cs(1) O(112) Cs(3) 116.3(8) yes 5_545 5_545
Si(1) O(135) W(106) 126.8(14) yes . .
Si(1) O(135) W(103) 128.2(15) yes . .
W(106) O(135) W(103) 96.2(10) yes . .
Cs(3) O(131) W(110) 95.7(9) yes . .
Cs(3) O(131) W(109) 123.2(10) yes . .
W(110) O(131) W(109) 119.8(12) yes . .
Cs(4C1) O(108) W(108) 88.8(14) yes 8_665 .
W(111) O(129) W(108) 118.3(12) yes . .
W(112) O(126) W(106) 144.3(13) yes . .
Cs(1) O(106) Cs(4B1) 83.8(7) yes 1_545 .
Cs(1) O(106) W(106) 113.8(10) yes 1_545 .
Cs(4B1) O(106) W(106) 113.4(11) yes . .
Cs(3) O(103) Cs(2) 136.4(11) yes 5_445 .
Cs(3) O(103) Cs(4A1) 87.2(9) yes 5_445 .
Cs(3) O(103) W(103) 95.1(14) yes 5_445 .
Cs(2) O(103) Cs(4A1) 118.1(11) yes . .
Cs(2) O(103) W(103) 106.4(16) yes . .
Cs(4A1) O(103) W(103) 110.7(16) yes . .
Cs(1) O(110) Cs(3) 121.3(9) yes . .
Cs(1) O(110) Cs(4A1) 110.3(8) yes . 1_565
Cs(1) O(110) W(110) 109.3(11) yes . .
Cs(3) O(110) Cs(4A1) 102.9(7) yes . 1_565
Cs(3) O(110) W(110) 98.8(11) yes . .
Cs(4A1) O(110) W(110) 114.0(12) yes 1_565 .
Cs(4A1) O(113) W(103) 96.0(14) yes . .
Cs(4A1) O(113) Hf(1) 112.0(13) yes . .
W(103) O(113) Hf(1) 144(2) yes . .
W(112) O(130) W(108) 121.1(13) yes . .
Cs(4A1) O(101) Cs(4C1) 106.8(16) yes . .
Cs(4A1) O(101) Hf(1) 119.9(18) yes . .
Cs(4C1) O(101) Hf(1) 114(2) yes . .
Hf(2) O(302) Hf(2) 110.2(11) yes . 8_665
Hf(1) O(301) Hf(1) 117(2) yes . 8_665
Hf(1) O(2) Hf(1) 114.2(11) yes . 8_665
Hf(1) O(2) Hf(2) 106.1(7) yes . .
Hf(1) O(2) Hf(2) 111.4(8) yes . 8_665
Hf(1) O(2) Hf(2) 111.4(7) yes 8_665 .
Hf(1) O(2) Hf(2) 106.1(7) yes 8_665 8_665
Hf(2) O(2) Hf(2) 107.6(10) yes . 8_665
Cs(4C1) O(303) Hf(1) 87.6(8) yes 8_665 8_665
Cs(4C1) O(303) Hf(2) 98.8(10) yes 8_665 .
Hf(1) O(303) Hf(2) 109.8(12) yes 8_665 .
Cs(1) O(907) Cs(2) 99.6(7) yes . 1_565
O(1A1) O(1C1) Hf(1) 65(3) yes . .
O(1A1) O(1C1) Hf(2) 58(3) yes . .
Hf(1) O(1C1) Hf(2) 95.3(18) yes . .
Cs(4C1) O(1B1) O(1A1) 158(7) yes 8_665 .
Cs(4C1) O(1B1) Hf(1) 127(3) yes 8_665 .
Cs(4C1) O(1B1) Hf(2) 120(2) yes 8_665 .
O(1A1) O(1B1) Hf(1) 71(6) yes . .
O(1A1) O(1B1) Hf(2) 62(6) yes . .
Hf(1) O(1B1) Hf(2) 98(2) yes . .
O(1C1) O(1A1) O(1B1) 151(9) yes . .
O(1C1) O(1A1) Hf(1) 74(3) yes . .
O(1C1) O(1A1) Hf(2) 80(4) yes . .
O(1B1) O(1A1) Hf(1) 83(6) yes . .
O(1B1) O(1A1) Hf(2) 93(7) yes . .
Hf(1) O(1A1) Hf(2) 111(4) yes . .
Cs(3) O(903) Cs(4A1) 98.2(17) yes 2_665 8_665
O(124) W(110) O(132) 91.0(11) yes . .
O(124) W(110) O(137) 84.8(10) yes . .
O(124) W(110) O(128) 87.1(11) yes . .
O(124) W(110) O(131) 156.6(11) yes . .
O(124) W(110) O(110) 104.4(12) yes . .
O(132) W(110) O(137) 86.9(9) yes . .
O(132) W(110) O(128) 162.9(10) yes . .
O(132) W(110) O(131) 89.2(10) yes . .
O(132) W(110) O(110) 100.5(10) yes . .
O(137) W(110) O(128) 75.9(9) yes . .
O(137) W(110) O(131) 71.8(9) yes . .
O(137) W(110) O(110) 167.9(11) yes . .
O(128) W(110) O(131) 85.9(10) yes . .
O(128) W(110) O(110) 96.4(11) yes . .
O(131) W(110) O(110) 98.5(12) yes . .
O(121) W(106) O(122) 158.3(10) yes . .
O(121) W(106) O(116) 91.3(11) yes . .
O(121) W(106) O(135) 84.8(10) yes . .
O(121) W(106) O(126) 85.2(10) yes . .
O(121) W(106) O(106) 99.9(11) yes . .
O(122) W(106) O(116) 92.1(12) yes . .
O(122) W(106) O(135) 74.4(10) yes . .
O(122) W(106) O(126) 85.8(10) yes . .
O(122) W(106) O(106) 100.3(11) yes . .
O(116) W(106) O(135) 82.6(11) yes . .
O(116) W(106) O(126) 164.3(10) yes . .
O(116) W(106) O(106) 102.2(11) yes . .
O(135) W(106) O(126) 81.8(10) yes . .
O(135) W(106) O(106) 173.1(11) yes . .
O(126) W(106) O(106) 93.5(10) yes . .
O(117) W(107) O(137) 79.9(9) yes . .
O(117) W(107) O(118) 87.5(10) yes . .
O(117) W(107) O(127) 89.1(10) yes . .
O(117) W(107) O(128) 153.0(10) yes . .
O(117) W(107) O(107) 100.0(11) yes . .
O(137) W(107) O(118) 78.8(9) yes . .
O(137) W(107) O(127) 76.5(10) yes . .
O(137) W(107) O(128) 73.0(9) yes . .
O(137) W(107) O(107) 176.7(11) yes . .
O(118) W(107) O(127) 155.3(10) yes . .
O(118) W(107) O(128) 87.4(10) yes . .
O(118) W(107) O(107) 104.4(12) yes . .
O(127) W(107) O(128) 84.7(10) yes . .
O(127) W(107) O(107) 100.3(12) yes . .
O(128) W(107) O(107) 107.0(11) yes . .
Cs(4C1) W(108) O(121) 60.0(7) yes 8_665 .
Cs(4C1) W(108) O(138) 121.1(5) yes 8_665 .
Cs(4C1) W(108) O(120) 58.3(7) yes 8_665 .
Cs(4C1) W(108) O(108) 62.4(12) yes 8_665 .
Cs(4C1) W(108) O(129) 136.0(8) yes 8_665 .
Cs(4C1) W(108) O(130) 139.3(8) yes 8_665 .
O(121) W(108) O(138) 80.6(8) yes . .
O(121) W(108) O(120) 90.3(10) yes . .
O(121) W(108) O(108) 102.1(14) yes . .
O(121) W(108) O(129) 155.7(10) yes . .
O(121) W(108) O(130) 89.0(10) yes . .
O(138) W(108) O(120) 82.2(8) yes . .
O(138) W(108) O(108) 176.5(13) yes . .
O(138) W(108) O(129) 75.1(9) yes . .
O(138) W(108) O(130) 73.2(9) yes . .
O(120) W(108) O(108) 100.0(13) yes . .
O(120) W(108) O(129) 87.8(10) yes . .
O(120) W(108) O(130) 155.2(11) yes . .
O(108) W(108) O(129) 102.1(14) yes . .
O(108) W(108) O(130) 104.4(14) yes . .
O(129) W(108) O(130) 82.8(10) yes . .
O(109) W(109) O(134) 98.8(11) yes . .
O(109) W(109) O(137) 173.3(10) yes . .
O(109) W(109) O(127) 100.1(12) yes . .
O(109) W(109) O(123) 102.5(11) yes . .
O(109) W(109) O(131) 103.1(11) yes . .
O(134) W(109) O(137) 84.6(9) yes . .
O(134) W(109) O(127) 161.0(11) yes . .
O(134) W(109) O(123) 92.5(10) yes . .
O(134) W(109) O(131) 89.1(10) yes . .
O(137) W(109) O(127) 76.5(10) yes . .
O(137) W(109) O(123) 83.0(9) yes . .
O(137) W(109) O(131) 71.1(9) yes . .
O(127) W(109) O(123) 85.2(10) yes . .
O(127) W(109) O(131) 84.9(10) yes . .
O(123) W(109) O(131) 153.8(10) yes . .
O(119) W(104) O(124) 82.3(10) yes . .
O(119) W(104) O(136) 73.6(9) yes . .
O(119) W(104) O(118) 156.5(9) yes . .
O(119) W(104) O(104) 98.3(10) yes . .
O(119) W(104) O(114) 93.7(11) yes . .
O(124) W(104) O(136) 77.9(9) yes . .
O(124) W(104) O(118) 84.6(10) yes . .
O(124) W(104) O(104) 94.9(10) yes . .
O(124) W(104) O(114) 165.4(10) yes . .
O(136) W(104) O(118) 84.7(9) yes . .
O(136) W(104) O(104) 169.7(10) yes . .
O(136) W(104) O(114) 87.4(10) yes . .
O(118) W(104) O(104) 102.1(10) yes . .
O(118) W(104) O(114) 94.1(11) yes . .
O(104) W(104) O(114) 99.7(11) yes . .
O(119) W(105) O(115) 96.6(10) yes . .
O(119) W(105) O(136) 75.4(9) yes . .
O(119) W(105) O(105) 93.9(11) yes . .
O(119) W(105) O(125) 84.8(9) yes . .
O(119) W(105) O(120) 160.2(10) yes . .
O(115) W(105) O(136) 84.8(10) yes . .
O(115) W(105) O(105) 103.6(12) yes . .
O(115) W(105) O(125) 163.2(10) yes . .
O(115) W(105) O(120) 87.1(10) yes . .
O(136) W(105) O(105) 167.3(10) yes . .
O(136) W(105) O(125) 79.3(9) yes . .
O(136) W(105) O(120) 85.6(9) yes . .
O(105) W(105) O(125) 92.9(11) yes . .
O(105) W(105) O(120) 104.1(11) yes . .
O(125) W(105) O(120) 86.2(10) yes . .
O(117) W(103) O(123) 83.5(10) yes . .
O(117) W(103) O(122) 158.2(10) yes . .
O(117) W(103) O(135) 86.7(10) yes . .
O(117) W(103) O(103) 101.4(14) yes . .
O(117) W(103) O(113) 95.6(14) yes . .
O(123) W(103) O(122) 84.0(10) yes . .
O(123) W(103) O(135) 81.0(10) yes . .
O(123) W(103) O(103) 93.4(14) yes . .
O(123) W(103) O(113) 165.0(14) yes . .
O(122) W(103) O(135) 73.7(10) yes . .
O(122) W(103) O(103) 97.1(15) yes . .
O(122) W(103) O(113) 91.9(15) yes . .
O(135) W(103) O(103) 169.6(14) yes . .
O(135) W(103) O(113) 84.0(14) yes . .
O(103) W(103) O(113) 101.5(17) yes . .
O(116) Hf(1) O(113) 74.8(12) yes . .
O(116) Hf(1) O(101) 81.1(14) yes . .
O(116) Hf(1) O(301) 86.5(14) yes . .
O(116) Hf(1) O(2) 135.5(10) yes . .
O(116) Hf(1) O(303) 154.1(10) yes . 8_665
O(116) Hf(1) O(1C1) 111.0(14) yes . .
O(116) Hf(1) O(1B1) 74(2) yes . .
O(116) Hf(1) O(1A1) 84(2) yes . .
O(116) Hf(1) Hf(2) 114.0(6) yes . .
O(113) Hf(1) O(101) 77.6(16) yes . .
O(113) Hf(1) O(301) 154.8(15) yes . .
O(113) Hf(1) O(2) 140.3(11) yes . .
O(113) Hf(1) O(303) 84.9(12) yes . 8_665
O(113) Hf(1) O(1C1) 72.9(15) yes . .
O(113) Hf(1) O(1B1) 114(2) yes . .
O(113) Hf(1) O(1A1) 95(2) yes . .
O(113) Hf(1) Hf(2) 114.9(9) yes . .
O(101) Hf(1) O(301) 83.0(18) yes . .
O(101) Hf(1) O(2) 124.3(14) yes . .
O(101) Hf(1) O(303) 78.9(14) yes . 8_665
O(101) Hf(1) O(1C1) 143.2(17) yes . .
O(101) Hf(1) O(1B1) 148(2) yes . .
O(101) Hf(1) O(1A1) 165(2) yes . .
O(101) Hf(1) Hf(2) 161.9(12) yes . .
O(301) Hf(1) O(2) 64.6(13) yes . .
O(301) Hf(1) O(303) 107.1(15) yes . 8_665
O(301) Hf(1) O(1C1) 130.7(17) yes . .
O(301) Hf(1) O(1B1) 76(2) yes . .
O(301) Hf(1) O(1A1) 100(2) yes . .
O(301) Hf(1) Hf(2) 88.0(12) yes . .
O(2) Hf(1) O(303) 70.1(10) yes . 8_665
O(2) Hf(1) O(1C1) 71.8(13) yes . .
O(2) Hf(1) O(1B1) 67(2) yes . .
O(2) Hf(1) O(1A1) 70(2) yes . .
O(2) Hf(1) Hf(2) 37.8(6) yes . .
O(303) Hf(1) O(1C1) 77.1(14) yes 8_665 .
O(303) Hf(1) O(1B1) 130(2) yes 8_665 .
O(303) Hf(1) O(1A1) 114(2) yes 8_665 .
O(303) Hf(1) Hf(2) 88.9(7) yes 8_665 .
O(1C1) Hf(1) O(1B1) 67(2) yes . .
O(1C1) Hf(1) O(1A1) 42(2) yes . .
O(1C1) Hf(1) Hf(2) 42.8(12) yes . .
O(1B1) Hf(1) O(1A1) 25(2) yes . .
O(1B1) Hf(1) Hf(2) 41.0(18) yes . .
O(1A1) Hf(1) Hf(2) 33(2) yes . .
O(115) Hf(2) O(114) 80.9(9) yes . .
O(115) Hf(2) O(102) 80.1(9) yes . .
O(115) Hf(2) O(302) 154.2(9) yes . .
O(115) Hf(2) O(2) 134.0(9) yes . .
O(115) Hf(2) O(303) 84.3(9) yes . .
O(115) Hf(2) O(1C1) 111.6(14) yes . .
O(115) Hf(2) O(1B1) 74(2) yes . .
O(115) Hf(2) O(1A1) 81(2) yes . .
O(115) Hf(2) Hf(1) 113.6(6) yes . .
O(114) Hf(2) O(102) 79.0(10) yes . .
O(114) Hf(2) O(302) 81.8(8) yes . .
O(114) Hf(2) O(2) 134.7(7) yes . .
O(114) Hf(2) O(303) 155.6(10) yes . .
O(114) Hf(2) O(1C1) 70.5(14) yes . .
O(114) Hf(2) O(1B1) 115(2) yes . .
O(114) Hf(2) O(1A1) 93(2) yes . .
O(114) Hf(2) Hf(1) 112.1(7) yes . .
O(102) Hf(2) O(302) 77.9(8) yes . .
O(102) Hf(2) O(2) 127.1(7) yes . .
O(102) Hf(2) O(303) 79.5(10) yes . .
O(102) Hf(2) O(1C1) 144.5(14) yes . .
O(102) Hf(2) O(1B1) 147(2) yes . .
O(102) Hf(2) O(1A1) 160(2) yes . .
O(102) Hf(2) Hf(1) 163.1(6) yes . .
O(302) Hf(2) O(2) 71.1(9) yes . .
O(302) Hf(2) O(303) 104.5(7) yes . .
O(302) Hf(2) O(1C1) 80.2(12) yes . .
O(302) Hf(2) O(1B1) 131(2) yes . .
O(302) Hf(2) O(1A1) 119(2) yes . .
O(302) Hf(2) Hf(1) 90.7(6) yes . .
O(2) Hf(2) O(303) 68.6(7) yes . .
O(2) Hf(2) O(1C1) 69.6(12) yes . .
O(2) Hf(2) O(1B1) 65(2) yes . .
O(2) Hf(2) O(1A1) 71(2) yes . .
O(2) Hf(2) Hf(1) 36.1(3) yes . .
O(303) Hf(2) O(1C1) 133.4(14) yes . .
O(303) Hf(2) O(1B1) 79(2) yes . .
O(303) Hf(2) O(1A1) 104(2) yes . .
O(303) Hf(2) Hf(1) 91.6(7) yes . .
O(1C1) Hf(2) O(1B1) 66(2) yes . .
O(1C1) Hf(2) O(1A1) 42(2) yes . .
O(1C1) Hf(2) Hf(1) 41.9(12) yes . .
O(1B1) Hf(2) O(1A1) 26(3) yes . .
O(1B1) Hf(2) Hf(1) 40.8(19) yes . .
O(1A1) Hf(2) Hf(1) 36(2) yes . .

loop_
_geom_bond_atom_site_label_1
_geom_bond_atom_site_label_2
_geom_bond_distance
_geom_bond_publ_flag
_geom_bond_site_symmetry_2
W(112) O(138) 2.252(19) yes .
W(112) O(134) 1.91(2) yes .
W(112) O(133) 1.91(2) yes .
W(112) O(112) 1.66(2) yes .
W(112) O(126) 1.83(2) yes .
W(112) O(130) 1.93(2) yes .
W(111) O(138) 2.29(2) yes .
W(111) O(125) 1.86(2) yes .
W(111) O(132) 1.89(2) yes .
W(111) O(133) 1.91(2) yes .
W(111) O(111) 1.73(2) yes .
W(111) O(129) 1.97(2) yes .
Si(1) O(138) 1.66(2) yes .
Si(1) O(136) 1.63(2) yes .
Si(1) O(137) 1.67(2) yes .
Si(1) O(135) 1.70(2) yes .
Cs(1) O(109) 3.21(2) yes 5_555
Cs(1) O(134) 3.36(2) yes 5_555
Cs(1) O(132) 3.30(2) yes .
Cs(1) O(122) 3.51(2) yes 1_565
Cs(1) O(111) 3.31(2) yes .
Cs(1) O(112) 3.21(3) yes 5_555
Cs(1) O(106) 3.10(2) yes 1_565
Cs(1) O(110) 3.15(2) yes .
Cs(1) O(907) 3.24(2) yes .
Cs(3) O(117) 3.28(2) yes 5_455
Cs(3) O(128) 3.50(2) yes .
Cs(3) O(107) 3.30(2) yes 5_455
Cs(3) O(112) 3.29(2) yes 5_555
Cs(3) O(131) 3.12(2) yes .
Cs(3) O(103) 3.57(3) yes 5_455
Cs(3) O(110) 3.19(3) yes .
Cs(2) O(109) 3.45(2) yes .
Cs(2) O(133) 3.00(2) yes 5_545
Cs(2) O(123) 3.05(2) yes .
Cs(2) O(107) 3.11(2) yes 5_445
Cs(2) O(103) 3.08(3) yes .
Cs(2) O(907) 3.11(2) yes 1_545
Cs(4A1) O(127) 3.17(2) yes 5_445
Cs(4A1) O(107) 3.56(3) yes 5_445
Cs(4A1) O(103) 3.15(3) yes .
Cs(4A1) O(110) 3.14(2) yes 1_545
Cs(4A1) O(113) 3.54(3) yes .
Cs(4A1) O(101) 3.31(5) yes .
Cs(4B1) Cs(4B1) 3.37(2) yes 8_665
Cs(4B1) O(105) 3.06(3) yes 8_765
Cs(4B1) O(125) 3.22(3) yes 1_545
Cs(4B1) O(111) 3.43(3) yes 1_545
Cs(4B1) O(106) 3.21(3) yes .
Cs(4C1) O(119) 3.53(2) yes 1_545
Cs(4C1) O(121) 3.11(3) yes 8_665
Cs(4C1) O(104) 2.86(3) yes 1_545
Cs(4C1) O(120) 3.05(3) yes 8_665
Cs(4C1) O(108) 3.18(4) yes 8_665
Cs(4C1) O(101) 2.62(5) yes .
Cs(4C1) O(303) 3.56(3) yes 8_665
Cs(4C1) O(1B1) 2.85(7) yes 8_665
Cs(4C1) W(108) 3.588(18) yes 8_665
O(119) W(104) 2.03(2) yes .
O(119) W(105) 1.86(2) yes .
O(121) W(106) 1.93(2) yes .
O(121) W(108) 1.93(2) yes .
O(117) W(107) 1.88(2) yes .
O(117) W(103) 1.93(2) yes .
O(124) W(110) 1.78(3) yes .
O(124) W(104) 2.15(2) yes .
O(115) W(105) 1.78(2) yes .
O(115) Hf(2) 2.15(2) yes .
O(138) W(108) 2.319(19) yes .
O(136) W(104) 2.19(2) yes .
O(136) W(105) 2.24(2) yes .
O(105) W(105) 1.68(2) yes .
O(125) W(105) 2.05(2) yes .
O(109) W(109) 1.72(2) yes .
O(134) W(109) 1.90(2) yes .
O(132) W(110) 1.95(2) yes .
O(137) W(110) 2.25(2) yes .
O(137) W(107) 2.38(2) yes .
O(137) W(109) 2.28(2) yes .
O(118) W(107) 1.92(2) yes .
O(118) W(104) 1.91(2) yes .
O(127) W(107) 1.87(2) yes .
O(127) W(109) 2.00(2) yes .
O(104) W(104) 1.75(2) yes .
O(120) W(108) 1.95(2) yes .
O(120) W(105) 1.90(2) yes .
O(123) W(109) 1.89(2) yes .
O(123) W(103) 2.01(2) yes .
O(128) W(110) 1.90(2) yes .
O(128) W(107) 1.89(2) yes .
O(122) W(106) 1.90(2) yes .
O(122) W(103) 1.96(2) yes .
O(107) W(107) 1.73(2) yes .
O(116) W(106) 1.74(2) yes .
O(116) Hf(1) 2.17(2) yes .
O(114) W(104) 1.75(2) yes .
O(114) Hf(2) 2.25(2) yes .
O(135) W(106) 2.18(2) yes .
O(135) W(103) 2.16(2) yes .
O(131) W(110) 1.96(2) yes .
O(131) W(109) 1.96(2) yes .
O(108) W(108) 1.73(3) yes .
O(102) Hf(2) 2.24(2) yes .
O(129) W(108) 1.89(2) yes .
O(126) W(106) 2.10(2) yes .
O(106) W(106) 1.78(2) yes .
O(103) W(103) 1.72(3) yes .
O(110) W(110) 1.72(2) yes .
O(113) W(103) 1.71(3) yes .
O(113) Hf(1) 2.23(3) yes .
O(130) W(108) 1.84(2) yes .
O(101) Hf(1) 2.25(5) yes .
O(302) Hf(2) 2.13(2) yes .
O(302) Hf(2) 2.13(2) yes 8_665
O(301) Hf(1) 2.05(2) yes .
O(301) Hf(1) 2.05(2) yes 8_665
O(2) Hf(1) 2.077(13) yes .
O(2) Hf(1) 2.077(13) yes 8_665
O(2) Hf(2) 2.16(2) yes .
O(2) Hf(2) 2.16(2) yes 8_665
O(303) Hf(1) 2.14(2) yes 8_665
O(303) Hf(2) 2.14(2) yes .
O(1C1) O(1A1) 1.58(10) yes .
O(1C1) Hf(1) 2.27(5) yes .
O(1C1) Hf(2) 2.31(4) yes .
O(1B1) O(1A1) 0.97(11) yes .
O(1B1) Hf(1) 2.24(7) yes .
O(1B1) Hf(2) 2.25(7) yes .
O(1A1) Hf(1) 2.14(8) yes .
O(1A1) Hf(2) 1.98(8) yes .
O(906) O(906) 1.43(8) yes 8_775
Hf(1) Hf(2) 3.386(2) yes .

loop_
_geom_contact_atom_site_label_1
_geom_contact_atom_site_label_2
_geom_contact_distance
_geom_contact_site_symmetry_2
Cs(3) O(901) 2.98(2) 5_455
Cs(3) O(903) 3.19(6) 4_364
Cs(2) O(904) 3.29(4) 5_545
Cs(4A1) O(903) 2.95(5) 8_665
O(117) O(901) 3.25(3) .
O(105) O(905) 3.28(7) 8_775
O(109) O(905) 3.25(7) 5_545
O(118) O(901) 3.08(3) .
O(118) O(904) 3.35(4) 1_455
O(133) O(904) 3.41(4) .
O(104) O(904) 3.32(4) 1_455
O(104) O(902) 3.34(3) 1_455
O(120) O(902) 3.57(3) 8_775
O(111) O(905) 2.82(6) .
O(111) O(902) 3.52(3) .
O(107) O(901) 3.50(3) .
O(114) O(901) 3.56(3) .
O(114) O(906) 3.17(6) 8_675
O(108) O(902) 3.09(4) 8_775
O(108) O(906) 2.92(7) .
O(108) O(906) 3.08(7) 8_775
O(102) O(901) 2.75(3) 8_665
O(102) O(906) 3.55(6) 1_455
O(129) O(904) 2.94(4) .
O(129) O(902) 3.15(3) .
O(129) O(906) 3.48(6) 8_775
O(113) O(903) 3.38(6) 8_665
O(130) O(901) 3.56(3) 1_655
O(130) O(904) 3.37(4) .
O(101) O(903) 3.54(7) 8_665
O(302) O(901) 3.52(2) .
O(302) O(901) 3.52(2) 8_665
O(302) O(906) 2.72(6) 1_455
O(302) O(906) 2.72(6) 8_675
O(303) O(901) 3.49(3) 8_665
O(303) O(903) 2.68(6) .
O(1C1) O(901) 2.77(5) .
O(901) Cs(3) 2.98(2) 5_445
O(901) O(117) 3.25(3) .
O(901) O(118) 3.08(3) .
O(901) O(107) 3.50(3) .
O(901) O(114) 3.56(3) .
O(901) O(102) 2.75(3) 8_665
O(901) O(130) 3.56(3) 1_455
O(901) O(302) 3.52(2) .
O(901) O(303) 3.49(3) 8_665
O(901) O(1C1) 2.77(5) .
O(901) O(904) 2.77(4) 1_455
O(903) Cs(3) 3.19(5) 2_665
O(903) Cs(4A1) 2.95(5) 8_665
O(903) O(113) 3.38(7) 8_665
O(903) O(101) 3.54(8) 8_665
O(903) O(303) 2.68(6) .
O(903) O(905) 2.95(8) 8_775
O(904) Cs(2) 3.29(4) 5_555
O(904) O(118) 3.35(4) 1_655
O(904) O(133) 3.41(4) .
O(904) O(104) 3.32(4) 1_655
O(904) O(129) 2.94(4) .
O(904) O(130) 3.37(4) .
O(904) O(901) 2.77(4) 1_655
O(904) O(902) 2.59(4) .
O(904) O(906) 2.73(7) 8_775
O(905) O(105) 3.28(7) 8_775
O(905) O(109) 3.25(7) 5_555
O(905) O(111) 2.82(6) .
O(905) O(903) 2.95(8) 8_775
O(905) O(902) 2.98(7) .
O(902) O(104) 3.34(3) 1_655
O(902) O(120) 3.57(3) 8_775
O(902) O(111) 3.52(3) .
O(902) O(108) 3.09(4) 8_775
O(902) O(129) 3.15(3) .
O(902) O(904) 2.59(4) .
O(902) O(905) 2.98(7) .
O(902) O(906) 3.22(6) .
O(902) O(906) 2.27(6) 8_775
O(906) O(114) 3.17(6) 8_765
O(906) O(108) 2.92(7) .
O(906) O(108) 3.08(7) 8_775
O(906) O(102) 3.55(6) 1_655
O(906) O(129) 3.48(6) 8_775
O(906) O(302) 2.72(6) 1_655
O(906) O(904) 2.73(7) 8_775
O(906) O(902) 3.22(6) .
O(906) O(902) 2.27(6) 8_775

loop_
_geom_torsion_atom_site_label_1
_geom_torsion_atom_site_label_2
_geom_torsion_atom_site_label_3
_geom_torsion_atom_site_label_4
_geom_torsion
_geom_torsion_site_symmetry_1
_geom_torsion_site_symmetry_3
_geom_torsion_site_symmetry_4
O(138) W(112) O(134) W(109) -53(3) . . .
O(138) W(112) O(134) Cs(1) 167.7(8) . . 5_545
O(134) W(112) O(138) W(111) -94.1(9) . . .
O(134) W(112) O(138) Si(1) 40.6(14) . . .
O(134) W(112) O(138) W(108) 174.1(9) . . .
O(138) W(112) O(133) W(111) 2.0(12) . . .
O(138) W(112) O(133) Cs(2) 175.4(13) . . 5_555
O(133) W(112) O(138) W(111) -1.3(8) . . .
O(133) W(112) O(138) Si(1) 133.4(15) . . .
O(133) W(112) O(138) W(108) -93.2(9) . . .
O(138) W(112) O(112) Cs(1) -120(6) . . 5_545
O(138) W(112) O(112) Cs(3) 70(7) . . 5_545
O(112) W(112) O(138) W(111) 33(6) . . .
O(112) W(112) O(138) Si(1) 167(6) . . .
O(112) W(112) O(138) W(108) -59(6) . . .
O(138) W(112) O(126) W(106) -27(2) . . .
O(126) W(112) O(138) W(111) 174.8(9) . . .
O(126) W(112) O(138) Si(1) -50.5(14) . . .
O(126) W(112) O(138) W(108) 83.0(9) . . .
O(138) W(112) O(130) W(108) 6.0(12) . . .
O(130) W(112) O(138) W(111) 87.8(9) . . .
O(130) W(112) O(138) Si(1) -137.5(15) . . .
O(130) W(112) O(138) W(108) -4.1(8) . . .
O(134) W(112) O(133) W(111) 86.1(16) . . .
O(134) W(112) O(133) Cs(2) -100.4(12) . . 5_555
O(133) W(112) O(134) W(109) -122(3) . . .
O(133) W(112) O(134) Cs(1) 98.3(9) . . 5_545
O(134) W(112) O(112) Cs(1) 5.6(12) . . 5_545
O(134) W(112) O(112) Cs(3) -164.8(14) . . 5_545
O(112) W(112) O(134) W(109) 134(3) . . .
O(112) W(112) O(134) Cs(1) -5.1(11) . . 5_545
O(134) W(112) O(126) W(106) -112(2) . . .
O(126) W(112) O(134) W(109) 31(3) . . .
O(126) W(112) O(134) Cs(1) -108.0(9) . . 5_545
O(134) W(112) O(130) W(108) 1(3) . . .
O(130) W(112) O(134) W(109) -48(5) . . .
O(130) W(112) O(134) Cs(1) 172(2) . . 5_545
O(133) W(112) O(112) Cs(1) -87.5(11) . . 5_545
O(133) W(112) O(112) Cs(3) 102.0(15) . . 5_545
O(112) W(112) O(133) W(111) -173.0(16) . . .
O(112) W(112) O(133) Cs(2) 0.5(15) . . 5_555
O(133) W(112) O(126) W(106) -19(4) . . .
O(126) W(112) O(133) W(111) -7(3) . . .
O(126) W(112) O(133) Cs(2) 166.8(18) . . 5_555
O(133) W(112) O(130) W(108) 76.6(15) . . .
O(130) W(112) O(133) W(111) -72.6(16) . . .
O(130) W(112) O(133) Cs(2) 100.9(12) . . 5_555
O(112) W(112) O(126) W(106) 147(2) . . .
O(126) W(112) O(112) Cs(1) 98.6(11) . . 5_545
O(126) W(112) O(112) Cs(3) -71.8(16) . . 5_545
O(112) W(112) O(130) W(108) 178.6(15) . . .
O(130) W(112) O(112) Cs(1) -173.4(10) . . 5_545
O(130) W(112) O(112) Cs(3) 16.2(17) . . 5_545
O(126) W(112) O(130) W(108) -79.4(15) . . .
O(130) W(112) O(126) W(106) 46(2) . . .
O(138) W(111) O(125) W(105) 32(2) . . .
O(138) W(111) O(125) Cs(4B1) -177.4(9) . . 1_565
O(125) W(111) O(138) W(112) -175.5(9) . . .
O(125) W(111) O(138) Si(1) 48.4(13) . . .
O(125) W(111) O(138) W(108) -83.3(9) . . .
O(138) W(111) O(132) Cs(1) -174.1(8) . . .
O(138) W(111) O(132) W(110) 48(2) . . .
O(132) W(111) O(138) W(112) 93.5(9) . . .
O(132) W(111) O(138) Si(1) -42.6(13) . . .
O(132) W(111) O(138) W(108) -174.3(9) . . .
O(138) W(111) O(133) W(112) -1.9(12) . . .
O(138) W(111) O(133) Cs(2) -175.5(13) . . 5_555
O(133) W(111) O(138) W(112) 1.4(8) . . .
O(133) W(111) O(138) Si(1) -134.8(14) . . .
O(133) W(111) O(138) W(108) 93.5(9) . . .
O(138) W(111) O(111) Cs(1) 126(4) . . .
O(138) W(111) O(111) Cs(4B1) -155(4) . . 1_565
O(111) W(111) O(138) W(112) -28(5) . . .
O(111) W(111) O(138) Si(1) -164(4) . . .
O(111) W(111) O(138) W(108) 64(5) . . .
O(138) W(111) O(129) W(108) -7.5(11) . . .
O(129) W(111) O(138) W(112) -86.8(9) . . .
O(129) W(111) O(138) Si(1) 137.1(14) . . .
O(129) W(111) O(138) W(108) 5.4(8) . . .
O(125) W(111) O(132) Cs(1) 101.6(9) . . .
O(125) W(111) O(132) W(110) -36(2) . . .
O(132) W(111) O(125) W(105) 119(2) . . .
O(132) W(111) O(125) Cs(4B1) -90.3(9) . . 1_565
O(125) W(111) O(133) W(112) 5(3) . . .
O(125) W(111) O(133) Cs(2) -168.6(17) . . 5_555
O(133) W(111) O(125) W(105) 26(3) . . .
O(133) W(111) O(125) Cs(4B1) 176.2(18) . . 1_565
O(125) W(111) O(111) Cs(1) -88.4(11) . . .
O(125) W(111) O(111) Cs(4B1) -9.1(12) . . 1_565
O(111) W(111) O(125) W(105) -141(2) . . .
O(111) W(111) O(125) Cs(4B1) 9.8(13) . . 1_565
O(125) W(111) O(129) W(108) 77.4(14) . . .
O(129) W(111) O(125) W(105) -43(2) . . .
O(129) W(111) O(125) Cs(4B1) 108.1(10) . . 1_565
O(132) W(111) O(133) W(112) -88.5(16) . . .
O(132) W(111) O(133) Cs(2) 97.9(11) . . 5_555
O(133) W(111) O(132) Cs(1) -105.7(9) . . .
O(133) W(111) O(132) W(110) 117(2) . . .
O(132) W(111) O(111) Cs(1) 5.2(12) . . .
O(132) W(111) O(111) Cs(4B1) 84.5(10) . . 1_565
O(111) W(111) O(132) Cs(1) -5.1(12) . . .
O(111) W(111) O(132) W(110) -143(2) . . .
O(132) W(111) O(129) W(108) -7(4) . . .
O(129) W(111) O(132) Cs(1) -175(2) . . .
O(129) W(111) O(132) W(110) 48(5) . . .
O(133) W(111) O(111) Cs(1) 97.9(10) . . .
O(133) W(111) O(111) Cs(4B1) 177.2(9) . . 1_565
O(111) W(111) O(133) W(112) 171.7(16) . . .
O(111) W(111) O(133) Cs(2) -1.9(14) . . 5_555
O(133) W(111) O(129) W(108) -77.2(14) . . .
O(129) W(111) O(133) W(112) 74.0(16) . . .
O(129) W(111) O(133) Cs(2) -99.5(11) . . 5_555
O(111) W(111) O(129) W(108) -176.5(14) . . .
O(129) W(111) O(111) Cs(1) -178.0(9) . . .
O(129) W(111) O(111) Cs(4B1) -98.7(9) . . 1_565
O(138) Si(1) O(136) W(104) 131.9(15) . . .
O(138) Si(1) O(136) W(105) -11(2) . . .
O(136) Si(1) O(138) W(112) -178.3(12) . . .
O(136) Si(1) O(138) W(111) -54.0(15) . . .
O(136) Si(1) O(138) W(108) 62.3(16) . . .
O(138) Si(1) O(137) W(110) -63.3(17) . . .
O(138) Si(1) O(137) W(107) 178.6(12) . . .
O(138) Si(1) O(137) W(109) 62.0(17) . . .
O(137) Si(1) O(138) W(112) -61.7(16) . . .
O(137) Si(1) O(138) W(111) 62.6(15) . . .
O(137) Si(1) O(138) W(108) 178.9(12) . . .
O(138) Si(1) O(135) W(106) 10(2) . . .
O(138) Si(1) O(135) W(103) -129.5(15) . . .
O(135) Si(1) O(138) W(112) 56.1(17) . . .
O(135) Si(1) O(138) W(111) -179.6(11) . . .
O(135) Si(1) O(138) W(108) -63.3(16) . . .
O(136) Si(1) O(137) W(110) 55.7(17) . . .
O(136) Si(1) O(137) W(107) -62.5(17) . . .
O(136) Si(1) O(137) W(109) -179.0(13) . . .
O(137) Si(1) O(136) W(104) 13(2) . . .
O(137) Si(1) O(136) W(105) -130.1(15) . . .
O(136) Si(1) O(135) W(106) -113.1(19) . . .
O(136) Si(1) O(135) W(103) 107.5(19) . . .
O(135) Si(1) O(136) W(104) -105.8(18) . . .
O(135) Si(1) O(136) W(105) 111.4(17) . . .
O(137) Si(1) O(135) W(106) 129.4(18) . . .
O(137) Si(1) O(135) W(103) -10(2) . . .
O(135) Si(1) O(137) W(110) 178.4(14) . . .
O(135) Si(1) O(137) W(107) 60.2(18) . . .
O(135) Si(1) O(137) W(109) -56.3(18) . . .
O(109) Cs(1) O(134) W(112) 159.0(13) 5_555 5_555 5_555
O(109) Cs(1) O(134) W(109) -4.8(7) 5_555 5_555 5_555
O(134) Cs(1) O(109) Cs(2) -97.7(8) 5_555 5_555 5_555
O(134) Cs(1) O(109) W(109) 5.6(9) 5_555 5_555 5_555
O(109) Cs(1) O(132) W(111) 47.4(10) 5_555 . .
O(109) Cs(1) O(132) W(110) -151.9(8) 5_555 . .
O(132) Cs(1) O(109) Cs(2) 11.2(7) . 5_555 5_555
O(132) Cs(1) O(109) W(109) 114.5(11) . 5_555 5_555
O(109) Cs(1) O(122) W(106) -52.1(12) 5_555 1_565 1_565
O(109) Cs(1) O(122) W(103) 142(2) 5_555 1_565 1_565
O(122) Cs(1) O(109) Cs(2) 171.4(6) 1_565 5_555 5_555
O(122) Cs(1) O(109) W(109) -85.3(12) 1_565 5_555 5_555
O(109) Cs(1) O(111) W(111) -137.9(13) 5_555 . .
O(109) Cs(1) O(111) Cs(4B1) 127.0(7) 5_555 . 1_565
O(111) Cs(1) O(109) Cs(2) 45.6(6) . 5_555 5_555
O(111) Cs(1) O(109) W(109) 148.9(13) . 5_555 5_555
O(109) Cs(1) O(112) W(112) -22.5(12) 5_555 5_555 5_555
O(109) Cs(1) O(112) Cs(3) 149.5(8) 5_555 5_555 .
O(112) Cs(1) O(109) Cs(2) -79.3(6) 5_555 5_555 5_555
O(112) Cs(1) O(109) W(109) 24.0(12) 5_555 5_555 5_555
O(109) Cs(1) O(106) Cs(4B1) -108.4(6) 5_555 1_565 1_565
O(109) Cs(1) O(106) W(106) 138.8(11) 5_555 1_565 1_565
O(106) Cs(1) O(109) Cs(2) 133.8(6) 1_565 5_555 5_555
O(106) Cs(1) O(109) W(109) -122.9(11) 1_565 5_555 5_555
O(109) Cs(1) O(110) Cs(3) -53.9(15) 5_555 . .
O(109) Cs(1) O(110) W(110) 59.7(19) 5_555 . .
O(109) Cs(1) O(110) Cs(4A1) -174.1(7) 5_555 . 1_565
O(110) Cs(1) O(109) Cs(2) -32.1(14) . 5_555 5_555
O(110) Cs(1) O(109) W(109) 71.2(17) . 5_555 5_555
O(109) Cs(1) O(907) Cs(2) 146.4(8) 5_555 . 1_565
O(907) Cs(1) O(109) Cs(2) -152.8(7) . 5_555 5_555
O(907) Cs(1) O(109) W(109) -49.5(11) . 5_555 5_555
O(134) Cs(1) O(132) W(111) 99.2(9) 5_555 . .
O(134) Cs(1) O(132) W(110) -100.2(8) 5_555 . .
O(132) Cs(1) O(134) W(112) 69.5(10) . 5_555 5_555
O(132) Cs(1) O(134) W(109) -94.3(9) . 5_555 5_555
O(134) Cs(1) O(122) W(106) -107.3(10) 5_555 1_565 1_565
O(134) Cs(1) O(122) W(103) 87(2) 5_555 1_565 1_565
O(122) Cs(1) O(134) W(112) -83.7(9) 1_565 5_555 5_555
O(122) Cs(1) O(134) W(109) 112.5(9) 1_565 5_555 5_555
O(134) Cs(1) O(111) W(111) -109.2(11) 5_555 . .
O(134) Cs(1) O(111) Cs(4B1) 155.7(5) 5_555 . 1_565
O(111) Cs(1) O(134) W(112) 122.8(9) . 5_555 5_555
O(111) Cs(1) O(134) W(109) -41.0(10) . 5_555 5_555
O(134) Cs(1) O(112) W(112) -4.2(9) 5_555 5_555 5_555
O(134) Cs(1) O(112) Cs(3) 167.9(12) 5_555 5_555 .
O(112) Cs(1) O(134) W(112) 3.4(7) 5_555 5_555 5_555
O(112) Cs(1) O(134) W(109) -160.4(13) 5_555 5_555 5_555
O(134) Cs(1) O(106) Cs(4B1) -150.3(6) 5_555 1_565 1_565
O(134) Cs(1) O(106) W(106) 96.8(11) 5_555 1_565 1_565
O(106) Cs(1) O(134) W(112) -139.3(8) 1_565 5_555 5_555
O(106) Cs(1) O(134) W(109) 56.9(11) 1_565 5_555 5_555
O(134) Cs(1) O(110) Cs(3) -6.4(11) 5_555 . .
O(134) Cs(1) O(110) W(110) 107.3(13) 5_555 . .
O(134) Cs(1) O(110) Cs(4A1) -126.6(8) 5_555 . 1_565
O(110) Cs(1) O(134) W(112) 13.1(11) . 5_555 5_555
O(110) Cs(1) O(134) W(109) -150.7(8) . 5_555 5_555
O(134) Cs(1) O(907) Cs(2) 98.5(9) 5_555 . 1_565
O(907) Cs(1) O(134) W(112) -95.0(10) . 5_555 5_555
O(907) Cs(1) O(134) W(109) 101.2(11) . 5_555 5_555
O(132) Cs(1) O(122) W(106) 103.7(9) . 1_565 1_565
O(132) Cs(1) O(122) W(103) -62(2) . 1_565 1_565
O(122) Cs(1) O(132) W(111) -112.2(10) 1_565 . .
O(122) Cs(1) O(132) W(110) 48.4(11) 1_565 . .
O(132) Cs(1) O(111) W(111) -3.9(9) . . .
O(132) Cs(1) O(111) Cs(4B1) -99.0(8) . . 1_565
O(111) Cs(1) O(132) W(111) 3.5(8) . . .
O(111) Cs(1) O(132) W(110) 164.1(13) . . .
O(132) Cs(1) O(112) W(112) -127.5(12) . 5_555 5_555
O(132) Cs(1) O(112) Cs(3) 44.6(8) . 5_555 .
O(112) Cs(1) O(132) W(111) 143.2(9) 5_555 . .
O(112) Cs(1) O(132) W(110) -56.2(9) 5_555 . .
O(132) Cs(1) O(106) Cs(4B1) -1.5(9) . 1_565 1_565
O(132) Cs(1) O(106) W(106) -114.3(11) . 1_565 1_565
O(106) Cs(1) O(132) W(111) -50.7(11) 1_565 . .
O(106) Cs(1) O(132) W(110) 110.0(9) 1_565 . .
O(132) Cs(1) O(110) Cs(3) -111.2(11) . . .
O(132) Cs(1) O(110) W(110) 2.4(9) . . .
O(132) Cs(1) O(110) Cs(4A1) 128.6(12) . . 1_565
O(110) Cs(1) O(132) W(111) -162.7(13) . . .
O(110) Cs(1) O(132) W(110) -2.1(8) . . .
O(132) Cs(1) O(907) Cs(2) 38(2) . . 1_565
O(907) Cs(1) O(132) W(111) 152.5(18) . . .
O(907) Cs(1) O(132) W(110) -47(2) . . .
O(122) Cs(1) O(111) W(111) 103.9(12) 1_565 . .
O(122) Cs(1) O(111) Cs(4B1) 8.8(9) 1_565 . 1_565
O(111) Cs(1) O(122) W(106) 38.9(13) . 1_565 1_565
O(111) Cs(1) O(122) W(103) -127(2) . 1_565 1_565
O(122) Cs(1) O(112) W(112) 104.9(11) 1_565 5_555 5_555
O(122) Cs(1) O(112) Cs(3) -83.0(8) 1_565 5_555 .
O(112) Cs(1) O(122) W(106) -158.2(9) 5_555 1_565 1_565
O(112) Cs(1) O(122) W(103) 36(2) 5_555 1_565 1_565
O(122) Cs(1) O(106) Cs(4B1) 112.4(9) 1_565 1_565 1_565
O(122) Cs(1) O(106) W(106) -0.5(9) 1_565 1_565 1_565
O(106) Cs(1) O(122) W(106) 0.4(7) 1_565 1_565 1_565
O(106) Cs(1) O(122) W(103) -166(2) 1_565 1_565 1_565
O(122) Cs(1) O(110) Cs(3) 106.9(9) 1_565 . .
O(122) Cs(1) O(110) W(110) -139.4(13) 1_565 . .
O(122) Cs(1) O(110) Cs(4A1) -13.3(9) 1_565 . 1_565
O(110) Cs(1) O(122) W(106) 141.2(10) . 1_565 1_565
O(110) Cs(1) O(122) W(103) -25(2) . 1_565 1_565
O(122) Cs(1) O(907) Cs(2) -68.9(7) 1_565 . 1_565
O(907) Cs(1) O(122) W(106) -95.9(10) . 1_565 1_565
O(907) Cs(1) O(122) W(103) 98(2) . 1_565 1_565
O(111) Cs(1) O(112) W(112) -90.8(12) . 5_555 5_555
O(111) Cs(1) O(112) Cs(3) 81.3(9) . 5_555 .
O(112) Cs(1) O(111) W(111) -55.7(14) 5_555 . .
O(112) Cs(1) O(111) Cs(4B1) -150.8(6) 5_555 . 1_565
O(111) Cs(1) O(106) Cs(4B1) -39.5(6) . 1_565 1_565
O(111) Cs(1) O(106) W(106) -152.4(11) . 1_565 1_565
O(106) Cs(1) O(111) W(111) 132.5(12) 1_565 . .
O(106) Cs(1) O(111) Cs(4B1) 37.4(6) 1_565 . 1_565
O(111) Cs(1) O(110) Cs(3) -121.8(9) . . .
O(111) Cs(1) O(110) W(110) -8.2(14) . . .
O(111) Cs(1) O(110) Cs(4A1) 118.0(8) . . 1_565
O(110) Cs(1) O(111) W(111) 7.1(13) . . .
O(110) Cs(1) O(111) Cs(4B1) -87.9(7) . . 1_565
O(111) Cs(1) O(907) Cs(2) 176.3(8) . . 1_565
O(907) Cs(1) O(111) W(111) -169.7(9) . . .
O(907) Cs(1) O(111) Cs(4B1) 95.2(11) . . 1_565
O(112) Cs(1) O(106) Cs(4B1) 152.8(9) 5_555 1_565 1_565
O(112) Cs(1) O(106) W(106) 39.9(18) 5_555 1_565 1_565
O(106) Cs(1) O(112) W(112) 74.3(17) 1_565 5_555 5_555
O(106) Cs(1) O(112) Cs(3) -113.7(11) 1_565 5_555 .
O(112) Cs(1) O(110) Cs(3) 2.0(7) 5_555 . .
O(112) Cs(1) O(110) W(110) 115.6(14) 5_555 . .
O(112) Cs(1) O(110) Cs(4A1) -118.2(10) 5_555 . 1_565
O(110) Cs(1) O(112) W(112) -173.9(14) . 5_555 5_555
O(110) Cs(1) O(112) Cs(3) -1.8(7) . 5_555 .
O(112) Cs(1) O(907) Cs(2) 47.4(7) 5_555 . 1_565
O(907) Cs(1) O(112) W(112) 55.2(11) . 5_555 5_555
O(907) Cs(1) O(112) Cs(3) -132.7(9) . 5_555 .
O(106) Cs(1) O(110) Cs(3) 143.4(8) 1_565 . .
O(106) Cs(1) O(110) W(110) -102.9(12) 1_565 . .
O(106) Cs(1) O(110) Cs(4A1) 23.2(12) 1_565 . 1_565
O(110) Cs(1) O(106) Cs(4B1) 61.7(9) . 1_565 1_565
O(110) Cs(1) O(106) W(106) -51.1(14) . 1_565 1_565
O(106) Cs(1) O(907) Cs(2) -121.8(8) 1_565 . 1_565
O(907) Cs(1) O(106) Cs(4B1) 171.9(7) . 1_565 1_565
O(907) Cs(1) O(106) W(106) 59.1(11) . 1_565 1_565
O(110) Cs(1) O(907) Cs(2) -0.2(10) . . 1_565
O(907) Cs(1) O(110) Cs(3) 56.1(11) . . .
O(907) Cs(1) O(110) W(110) 169.7(11) . . .
O(907) Cs(1) O(110) Cs(4A1) -64.1(11) . . 1_565
O(117) Cs(3) O(128) W(110) -139.0(8) 5_455 . .
O(117) Cs(3) O(128) W(107) 96.5(13) 5_455 . .
O(128) Cs(3) O(117) W(107) 96.9(9) . 5_455 5_455
O(128) Cs(3) O(117) W(103) -62.8(9) . 5_455 5_455
O(117) Cs(3) O(107) W(107) -1.6(9) 5_455 5_455 5_455
O(107) Cs(3) O(117) W(107) 1.5(8) 5_455 5_455 5_455
O(107) Cs(3) O(117) W(103) -158.3(13) 5_455 5_455 5_455
O(117) Cs(3) O(112) W(112) -96.4(16) 5_455 5_555 5_555
O(117) Cs(3) O(112) Cs(1) 93.6(9) 5_455 5_555 .
O(112) Cs(3) O(117) W(107) -16.2(13) 5_555 5_455 5_455
O(112) Cs(3) O(117) W(103) -176.0(8) 5_555 5_455 5_455
O(117) Cs(3) O(131) W(110) -44.2(15) 5_455 . .
O(117) Cs(3) O(131) W(109) 87.2(15) 5_455 . .
O(131) Cs(3) O(117) W(107) 99.1(12) . 5_455 5_455
O(131) Cs(3) O(117) W(103) -60.7(14) . 5_455 5_455
O(117) Cs(3) O(103) Cs(2) -95.4(19) 5_455 5_455 5_455
O(117) Cs(3) O(103) Cs(4A1) 135.4(12) 5_455 5_455 5_455
O(117) Cs(3) O(103) W(103) 24.8(10) 5_455 5_455 5_455
O(103) Cs(3) O(117) W(107) 137.5(14) 5_455 5_455 5_455
O(103) Cs(3) O(117) W(103) -22.2(9) 5_455 5_455 5_455
O(117) Cs(3) O(110) Cs(1) -121.7(8) 5_455 . .
O(117) Cs(3) O(110) W(110) 119.3(9) 5_455 . .
O(117) Cs(3) O(110) Cs(4A1) 2.0(8) 5_455 . 1_565
O(110) Cs(3) O(117) W(107) 49.4(10) . 5_455 5_455
O(110) Cs(3) O(117) W(103) -110.3(9) . 5_455 5_455
O(901) Cs(3) O(117) W(107) -81.8(10) 5_455 5_455 5_455
O(901) Cs(3) O(117) W(103) 118.5(10) 5_455 5_455 5_455
O(903) Cs(3) O(117) W(107) -157.1(13) 4_364 5_455 5_455
O(903) Cs(3) O(117) W(103) 43.1(14) 4_364 5_455 5_455
O(128) Cs(3) O(107) W(107) -93.4(12) . 5_455 5_455
O(107) Cs(3) O(128) W(110) -88.9(8) 5_455 . .
O(107) Cs(3) O(128) W(107) 146.7(12) 5_455 . .
O(128) Cs(3) O(112) W(112) 154.4(15) . 5_555 5_555
O(128) Cs(3) O(112) Cs(1) -15.6(9) . 5_555 .
O(112) Cs(3) O(128) W(110) -11.1(9) 5_555 . .
O(112) Cs(3) O(128) W(107) -135.5(12) 5_555 . .
O(128) Cs(3) O(131) W(110) -41.3(7) . . .
O(128) Cs(3) O(131) W(109) 90.1(13) . . .
O(131) Cs(3) O(128) W(110) 42.8(8) . . .
O(131) Cs(3) O(128) W(107) -81.7(13) . . .
O(128) Cs(3) O(103) Cs(2) 36.9(15) . 5_455 5_455
O(128) Cs(3) O(103) Cs(4A1) -92.3(8) . 5_455 5_455
O(128) Cs(3) O(103) W(103) 157.2(17) . 5_455 5_455
O(103) Cs(3) O(128) W(110) -173.0(11) 5_455 . .
O(103) Cs(3) O(128) W(107) 62.6(13) 5_455 . .
O(128) Cs(3) O(110) Cs(1) 154.9(13) . . .
O(128) Cs(3) O(110) W(110) 36.0(8) . . .
O(128) Cs(3) O(110) Cs(4A1) -81.3(8) . . 1_565
O(110) Cs(3) O(128) W(110) -31.8(7) . . .
O(110) Cs(3) O(128) W(107) -156.2(17) . . .
O(901) Cs(3) O(128) W(110) -135.9(15) 5_455 . .
O(901) Cs(3) O(128) W(107) 100(2) 5_455 . .
O(903) Cs(3) O(128) W(110) 122.7(11) 4_364 . .
O(903) Cs(3) O(128) W(107) -1.7(16) 4_364 . .
O(107) Cs(3) O(112) W(112) -110.2(17) 5_455 5_555 5_555
O(107) Cs(3) O(112) Cs(1) 79.8(8) 5_455 5_555 .
O(112) Cs(3) O(107) W(107) 163.3(14) 5_555 5_455 5_455
O(107) Cs(3) O(131) W(110) 23.7(12) 5_455 . .
O(107) Cs(3) O(131) W(109) 155.1(10) 5_455 . .
O(131) Cs(3) O(107) W(107) -134.9(11) . 5_455 5_455
O(107) Cs(3) O(103) Cs(2) -63.5(17) 5_455 5_455 5_455
O(107) Cs(3) O(103) Cs(4A1) 167.3(8) 5_455 5_455 5_455
O(107) Cs(3) O(103) W(103) 56.8(14) 5_455 5_455 5_455
O(103) Cs(3) O(107) W(107) -32.9(13) 5_455 5_455 5_455
O(107) Cs(3) O(110) Cs(1) -85.4(9) 5_455 . .
O(107) Cs(3) O(110) W(110) 155.6(11) 5_455 . .
O(107) Cs(3) O(110) Cs(4A1) 38.4(6) 5_455 . 1_565
O(110) Cs(3) O(107) W(107) -133.7(13) . 5_455 5_455
O(901) Cs(3) O(107) W(107) 70.3(12) 5_455 5_455 5_455
O(903) Cs(3) O(107) W(107) 33(2) 4_364 5_455 5_455
O(112) Cs(3) O(131) W(110) 85.3(9) 5_555 . .
O(112) Cs(3) O(131) W(109) -143.3(13) 5_555 . .
O(131) Cs(3) O(112) W(112) 117.4(16) . 5_555 5_555
O(131) Cs(3) O(112) Cs(1) -52.6(8) . 5_555 .
O(112) Cs(3) O(103) Cs(2) -17(3) 5_555 5_455 5_455
O(112) Cs(3) O(103) Cs(4A1) -145.9(16) 5_555 5_455 5_455
O(112) Cs(3) O(103) W(103) 104(2) 5_555 5_455 5_455
O(103) Cs(3) O(112) W(112) -158.9(17) 5_455 5_555 5_555
O(103) Cs(3) O(112) Cs(1) 31(2) 5_455 5_555 .
O(112) Cs(3) O(110) Cs(1) -1.9(7) 5_555 . .
O(112) Cs(3) O(110) W(110) -120.9(12) 5_555 . .
O(112) Cs(3) O(110) Cs(4A1) 121.8(9) 5_555 . 1_565
O(110) Cs(3) O(112) W(112) 171.8(18) . 5_555 5_555
O(110) Cs(3) O(112) Cs(1) 1.8(7) . 5_555 .
O(901) Cs(3) O(112) W(112) -42.7(16) 5_455 5_555 5_555
O(901) Cs(3) O(112) Cs(1) 147.3(8) 5_455 5_555 .
O(903) Cs(3) O(112) W(112) 33(2) 4_364 5_555 5_555
O(903) Cs(3) O(112) Cs(1) -136.8(14) 4_364 5_555 .
O(131) Cs(3) O(103) Cs(2) 62.3(18) . 5_455 5_455
O(131) Cs(3) O(103) Cs(4A1) -66.8(8) . 5_455 5_455
O(131) Cs(3) O(103) W(103) -177.4(12) . 5_455 5_455
O(103) Cs(3) O(131) W(110) -72.5(10) 5_455 . .
O(103) Cs(3) O(131) W(109) 58.9(13) 5_455 . .
O(131) Cs(3) O(110) Cs(1) 93.3(10) . . .
O(131) Cs(3) O(110) W(110) -25.6(8) . . .
O(131) Cs(3) O(110) Cs(4A1) -142.9(10) . . 1_565
O(110) Cs(3) O(131) W(110) 22.2(7) . . .
O(110) Cs(3) O(131) W(109) 153.6(15) . . .
O(901) Cs(3) O(131) W(110) 137.6(13) 5_455 . .
O(901) Cs(3) O(131) W(109) -91.0(19) 5_455 . .
O(903) Cs(3) O(131) W(110) -149.0(12) 4_364 . .
O(903) Cs(3) O(131) W(109) -17.6(15) 4_364 . .
O(103) Cs(3) O(110) Cs(1) -171.2(9) 5_455 . .
O(103) Cs(3) O(110) W(110) 69.8(11) 5_455 . .
O(103) Cs(3) O(110) Cs(4A1) -47.5(9) 5_455 . 1_565
O(110) Cs(3) O(103) Cs(2) 8.9(18) . 5_455 5_455
O(110) Cs(3) O(103) Cs(4A1) -120.2(7) . 5_455 5_455
O(110) Cs(3) O(103) W(103) 129.2(13) . 5_455 5_455
O(901) Cs(3) O(103) Cs(2) -130.4(16) 5_455 5_455 5_455
O(901) Cs(3) O(103) Cs(4A1) 100.5(8) 5_455 5_455 5_455
O(901) Cs(3) O(103) W(103) -10.1(15) 5_455 5_455 5_455
O(903) Cs(3) O(103) Cs(2) 153(2) 4_364 5_455 5_455
O(903) Cs(3) O(103) Cs(4A1) 24.0(12) 4_364 5_455 5_455
O(903) Cs(3) O(103) W(103) -86.6(17) 4_364 5_455 5_455
O(901) Cs(3) O(110) Cs(1) -53.9(13) 5_455 . .
O(901) Cs(3) O(110) W(110) -172.9(8) 5_455 . .
O(901) Cs(3) O(110) Cs(4A1) 69.9(11) 5_455 . 1_565
O(903) Cs(3) O(110) Cs(1) 108.8(18) 4_364 . .
O(903) Cs(3) O(110) W(110) -10(2) 4_364 . .
O(903) Cs(3) O(110) Cs(4A1) -127.4(17) 4_364 . 1_565
O(109) Cs(2) O(133) W(112) 159.1(10) . 5_545 5_545
O(109) Cs(2) O(133) W(111) -26.8(12) . 5_545 5_545
O(133) Cs(2) O(109) Cs(1) -19.3(8) 5_545 . 5_545
O(133) Cs(2) O(109) W(109) -132.7(9) 5_545 . .
O(109) Cs(2) O(123) W(109) 2.5(7) . . .
O(109) Cs(2) O(123) W(103) 163.0(12) . . .
O(123) Cs(2) O(109) Cs(1) 110.8(9) . . 5_545
O(123) Cs(2) O(109) W(109) -2.7(8) . . .
O(109) Cs(2) O(107) W(107) 28(2) . 5_445 5_445
O(109) Cs(2) O(107) Cs(4A1) -91.0(11) . 5_445 .
O(107) Cs(2) O(109) Cs(1) -173.8(9) 5_445 . 5_545
O(107) Cs(2) O(109) W(109) 72.8(15) 5_445 . .
O(109) Cs(2) O(103) Cs(3) 70.5(17) . . 5_445
O(109) Cs(2) O(103) Cs(4A1) -170.9(11) . . .
O(109) Cs(2) O(103) W(103) -45.8(16) . . .
O(103) Cs(2) O(109) Cs(1) 137.2(8) . . 5_545
O(103) Cs(2) O(109) W(109) 23.7(11) . . .
O(109) Cs(2) O(907) Cs(1) 158.3(7) . 1_545 1_545
O(907) Cs(2) O(109) Cs(1) 39.2(7) 1_545 . 5_545
O(907) Cs(2) O(109) W(109) -74.2(10) 1_545 . .
O(904) Cs(2) O(109) Cs(1) -87.8(9) 5_545 . 5_545
O(904) Cs(2) O(109) W(109) 158.7(10) 5_545 . .
O(133) Cs(2) O(123) W(109) 77.4(12) 5_545 . .
O(133) Cs(2) O(123) W(103) -122.1(9) 5_545 . .
O(123) Cs(2) O(133) W(112) 108.4(12) . 5_545 5_545
O(123) Cs(2) O(133) W(111) -77.5(13) . 5_545 5_545
O(133) Cs(2) O(107) W(107) -126.1(16) 5_545 5_445 5_445
O(133) Cs(2) O(107) Cs(4A1) 115.1(7) 5_545 5_445 .
O(107) Cs(2) O(133) W(112) -36.6(13) 5_445 5_545 5_545
O(107) Cs(2) O(133) W(111) 137.4(11) 5_445 5_545 5_545
O(133) Cs(2) O(103) Cs(3) -156.2(11) 5_545 . 5_445
O(133) Cs(2) O(103) Cs(4A1) -38(2) 5_545 . .
O(133) Cs(2) O(103) W(103) 88(2) 5_545 . .
O(103) Cs(2) O(133) W(112) 27(2) . 5_545 5_545
O(103) Cs(2) O(133) W(111) -158.7(14) . 5_545 5_545
O(133) Cs(2) O(907) Cs(1) -91.3(8) 5_545 1_545 1_545
O(907) Cs(2) O(133) W(112) 85.2(12) 1_545 5_545 5_545
O(907) Cs(2) O(133) W(111) -100.7(12) 1_545 5_545 5_545
O(904) Cs(2) O(133) W(112) -95.8(13) 5_545 5_545 5_545
O(904) Cs(2) O(133) W(111) 78.2(12) 5_545 5_545 5_545
O(123) Cs(2) O(107) W(107) 82.4(18) . 5_445 5_445
O(123) Cs(2) O(107) Cs(4A1) -36.4(8) . 5_445 .
O(107) Cs(2) O(123) W(109) -138.7(9) 5_445 . .
O(107) Cs(2) O(123) W(103) 21.8(11) 5_445 . .
O(123) Cs(2) O(103) Cs(3) 96.1(18) . . 5_445
O(123) Cs(2) O(103) Cs(4A1) -145.3(17) . . .
O(123) Cs(2) O(103) W(103) -20.1(12) . . .
O(103) Cs(2) O(123) W(109) -143.9(15) . . .
O(103) Cs(2) O(123) W(103) 16.6(9) . . .
O(123) Cs(2) O(907) Cs(1) 107.4(8) . 1_545 1_545
O(907) Cs(2) O(123) W(109) 98.9(11) 1_545 . .
O(907) Cs(2) O(123) W(103) -100.6(9) 1_545 . .
O(904) Cs(2) O(123) W(109) -42(2) 5_545 . .
O(904) Cs(2) O(123) W(103) 118.5(18) 5_545 . .
O(107) Cs(2) O(103) Cs(3) -78.3(17) 5_445 . 5_445
O(107) Cs(2) O(103) Cs(4A1) 40.3(10) 5_445 . .
O(107) Cs(2) O(103) W(103) 165(2) 5_445 . .
O(103) Cs(2) O(107) W(107) 87.2(18) . 5_445 5_445
O(103) Cs(2) O(107) Cs(4A1) -31.6(8) . 5_445 .
O(107) Cs(2) O(907) Cs(1) 2.1(11) 5_445 1_545 1_545
O(907) Cs(2) O(107) W(107) 165.7(15) 1_545 5_445 5_445
O(907) Cs(2) O(107) Cs(4A1) 46.9(10) 1_545 5_445 .
O(904) Cs(2) O(107) W(107) -71.0(18) 5_545 5_445 5_445
O(904) Cs(2) O(107) Cs(4A1) 170.2(10) 5_545 5_445 .
O(103) Cs(2) O(907) Cs(1) 61.6(9) . 1_545 1_545
O(907) Cs(2) O(103) Cs(3) 154.7(16) 1_545 . 5_445
O(907) Cs(2) O(103) Cs(4A1) -86.7(12) 1_545 . .
O(907) Cs(2) O(103) W(103) 38.4(17) 1_545 . .
O(904) Cs(2) O(103) Cs(3) -52(2) 5_545 . 5_445
O(904) Cs(2) O(103) Cs(4A1) 67.0(17) 5_545 . .
O(904) Cs(2) O(103) W(103) -167.9(13) 5_545 . .
O(904) Cs(2) O(907) Cs(1) -92.4(11) 5_545 1_545 1_545
O(127) Cs(4A1) O(107) W(107) 2.0(8) 5_445 5_445 5_445
O(127) Cs(4A1) O(107) Cs(2) 139.0(11) 5_445 5_445 .
O(107) Cs(4A1) O(127) W(107) -1.9(8) 5_445 5_445 5_445
O(107) Cs(4A1) O(127) W(109) 173.6(19) 5_445 5_445 5_445
O(127) Cs(4A1) O(103) Cs(3) 58.7(7) 5_445 . 5_445
O(127) Cs(4A1) O(103) Cs(2) -84.0(12) 5_445 . .
O(127) Cs(4A1) O(103) W(103) 153.0(18) 5_445 . .
O(103) Cs(4A1) O(127) W(107) 51.8(11) . 5_445 5_445
O(103) Cs(4A1) O(127) W(109) -132.7(16) . 5_445 5_445
O(127) Cs(4A1) O(110) Cs(1) 125.6(8) 5_445 1_545 1_545
O(127) Cs(4A1) O(110) Cs(3) -5.2(9) 5_445 1_545 1_545
O(127) Cs(4A1) O(110) W(110) -111.0(13) 5_445 1_545 1_545
O(110) Cs(4A1) O(127) W(107) -41.9(12) 1_545 5_445 5_445
O(110) Cs(4A1) O(127) W(109) 133.5(14) 1_545 5_445 5_445
O(127) Cs(4A1) O(113) W(103) -59.4(15) 5_445 . .
O(127) Cs(4A1) O(113) Hf(1) 143.7(12) 5_445 . .
O(113) Cs(4A1) O(127) W(107) 83.4(12) . 5_445 5_445
O(113) Cs(4A1) O(127) W(109) -101.1(15) . 5_445 5_445
O(127) Cs(4A1) O(101) Cs(4C1) 88(2) 5_445 . .
O(127) Cs(4A1) O(101) Hf(1) -43(3) 5_445 . .
O(101) Cs(4A1) O(127) W(107) 124(2) . 5_445 5_445
O(101) Cs(4A1) O(127) W(109) -60(2) . 5_445 5_445
O(903) Cs(4A1) O(127) W(107) 139.5(15) 8_665 5_445 5_445
O(903) Cs(4A1) O(127) W(109) -45.0(18) 8_665 5_445 5_445
O(107) Cs(4A1) O(103) Cs(3) 105.8(9) 5_445 . 5_445
O(107) Cs(4A1) O(103) Cs(2) -36.9(9) 5_445 . .
O(107) Cs(4A1) O(103) W(103) -160(2) 5_445 . .
O(103) Cs(4A1) O(107) W(107) -104.0(13) . 5_445 5_445
O(103) Cs(4A1) O(107) Cs(2) 33.0(9) . 5_445 .
O(107) Cs(4A1) O(110) Cs(1) 95.0(9) 5_445 1_545 1_545
O(107) Cs(4A1) O(110) Cs(3) -35.8(6) 5_445 1_545 1_545
O(107) Cs(4A1) O(110) W(110) -141.6(14) 5_445 1_545 1_545
O(110) Cs(4A1) O(107) W(107) 141.2(11) 1_545 5_445 5_445
O(110) Cs(4A1) O(107) Cs(2) -81.8(7) 1_545 5_445 .
O(107) Cs(4A1) O(113) W(103) -10.3(15) 5_445 . .
O(107) Cs(4A1) O(113) Hf(1) -167.3(12) 5_445 . .
O(113) Cs(4A1) O(107) W(107) -107.6(11) . 5_445 5_445
O(113) Cs(4A1) O(107) Cs(2) 29.4(9) . 5_445 .
O(107) Cs(4A1) O(101) Cs(4C1) -176.5(8) 5_445 . .
O(107) Cs(4A1) O(101) Hf(1) 52(2) 5_445 . .
O(101) Cs(4A1) O(107) W(107) -137.4(16) . 5_445 5_445
O(101) Cs(4A1) O(107) Cs(2) -0.4(13) . 5_445 .
O(903) Cs(4A1) O(107) W(107) -43.6(17) 8_665 5_445 5_445
O(903) Cs(4A1) O(107) Cs(2) 93.4(14) 8_665 5_445 .
O(103) Cs(4A1) O(110) Cs(1) 46.6(10) . 1_545 1_545
O(103) Cs(4A1) O(110) Cs(3) -84.2(9) . 1_545 1_545
O(103) Cs(4A1) O(110) W(110) 170.0(13) . 1_545 1_545
O(110) Cs(4A1) O(103) Cs(3) 165.0(7) 1_545 . 5_445
O(110) Cs(4A1) O(103) Cs(2) 22.3(13) 1_545 . .
O(110) Cs(4A1) O(103) W(103) -100.7(17) 1_545 . .
O(103) Cs(4A1) O(113) W(103) -14.4(12) . . .
O(103) Cs(4A1) O(113) Hf(1) -171(2) . . .
O(113) Cs(4A1) O(103) Cs(3) -79.1(11) . . 5_445
O(113) Cs(4A1) O(103) Cs(2) 138.2(19) . . .
O(113) Cs(4A1) O(103) W(103) 15.3(13) . . .
O(103) Cs(4A1) O(101) Cs(4C1) 156.7(15) . . .
O(103) Cs(4A1) O(101) Hf(1) 26(2) . . .
O(101) Cs(4A1) O(103) Cs(3) -93.6(10) . . 5_445
O(101) Cs(4A1) O(103) Cs(2) 123.7(14) . . .
O(101) Cs(4A1) O(103) W(103) 0.8(11) . . .
O(903) Cs(4A1) O(103) Cs(3) -25.3(12) 8_665 . 5_445
O(903) Cs(4A1) O(103) Cs(2) -168.0(16) 8_665 . .
O(903) Cs(4A1) O(103) W(103) 69.0(19) 8_665 . .
O(110) Cs(4A1) O(113) W(103) 62.4(16) 1_545 . .
O(110) Cs(4A1) O(113) Hf(1) -94.5(14) 1_545 . .
O(113) Cs(4A1) O(110) Cs(1) 1.3(12) . 1_545 1_545
O(113) Cs(4A1) O(110) Cs(3) -129.4(8) . 1_545 1_545
O(113) Cs(4A1) O(110) W(110) 124.7(13) . 1_545 1_545
O(110) Cs(4A1) O(101) Cs(4C1) -105.4(15) 1_545 . .
O(110) Cs(4A1) O(101) Hf(1) 123.6(19) 1_545 . .
O(101) Cs(4A1) O(110) Cs(1) -47.7(12) . 1_545 1_545
O(101) Cs(4A1) O(110) Cs(3) -178.5(10) . 1_545 1_545
O(101) Cs(4A1) O(110) W(110) 75.7(15) . 1_545 1_545
O(903) Cs(4A1) O(110) Cs(1) -62(6) 8_665 1_545 1_545
O(903) Cs(4A1) O(110) Cs(3) 167(6) 8_665 1_545 1_545
O(903) Cs(4A1) O(110) W(110) 61(7) 8_665 1_545 1_545
O(113) Cs(4A1) O(101) Cs(4C1) 143(2) . . .
O(113) Cs(4A1) O(101) Hf(1) 11.6(14) . . .
O(101) Cs(4A1) O(113) W(103) 146(2) . . .
O(101) Cs(4A1) O(113) Hf(1) -10.9(14) . . .
O(903) Cs(4A1) O(113) W(103) -129(2) 8_665 . .
O(903) Cs(4A1) O(113) Hf(1) 74.5(18) 8_665 . .
O(903) Cs(4A1) O(101) Cs(4C1) 71.7(18) 8_665 . .
O(903) Cs(4A1) O(101) Hf(1) -59(2) 8_665 . .
Cs(4B1) Cs(4B1) O(105) W(105) -48(3) 8_665 8_765 8_765
O(105) Cs(4B1) Cs(4B1) O(106) -177.3(12) 8_765 8_665 8_665
O(105) Cs(4B1) Cs(4B1) O(105) -112.8(8) 8_765 8_665 1_545
O(105) Cs(4B1) Cs(4B1) O(125) -3.2(7) 8_765 8_665 8_765
O(105) Cs(4B1) Cs(4B1) O(111) -48.9(10) 8_765 8_665 8_765
Cs(4B1) Cs(4B1) O(125) W(111) -140.3(9) 8_665 1_545 1_545
Cs(4B1) Cs(4B1) O(125) W(105) 22.3(10) 8_665 1_545 1_545
O(125) Cs(4B1) Cs(4B1) O(106) -67.7(12) 1_545 8_665 8_665
O(125) Cs(4B1) Cs(4B1) O(105) 109.6(8) 1_545 8_665 8_765
O(125) Cs(4B1) Cs(4B1) O(105) -3.2(7) 1_545 8_665 1_545
O(125) Cs(4B1) Cs(4B1) O(125) 106.3(8) 1_545 8_665 8_765
O(125) Cs(4B1) Cs(4B1) O(111) 60.6(10) 1_545 8_665 8_765
Cs(4B1) Cs(4B1) O(111) W(111) 71.9(14) 8_665 1_545 1_545
Cs(4B1) Cs(4B1) O(111) Cs(1) 177.7(8) 8_665 1_545 1_545
O(111) Cs(4B1) Cs(4B1) O(106) -113.4(12) 1_545 8_665 8_665
O(111) Cs(4B1) Cs(4B1) O(105) 63.9(9) 1_545 8_665 8_765
O(111) Cs(4B1) Cs(4B1) O(105) -48.9(10) 1_545 8_665 1_545
O(111) Cs(4B1) Cs(4B1) O(125) 60.6(11) 1_545 8_665 8_765
O(111) Cs(4B1) Cs(4B1) O(111) 14.9(14) 1_545 8_665 8_765
Cs(4B1) Cs(4B1) O(106) Cs(1) -179.8(7) 8_665 . 1_545
Cs(4B1) Cs(4B1) O(106) W(106) -66.5(15) 8_665 . .
O(106) Cs(4B1) Cs(4B1) O(106) 118.3(13) . 8_665 8_665
O(106) Cs(4B1) Cs(4B1) O(105) -64.5(11) . 8_665 8_765
O(106) Cs(4B1) Cs(4B1) O(105) -177.3(11) . 8_665 1_545
O(106) Cs(4B1) Cs(4B1) O(125) -67.7(12) . 8_665 8_765
O(106) Cs(4B1) Cs(4B1) O(111) -113.4(12) . 8_665 8_765
O(105) Cs(4B1) O(125) W(111) -70.5(12) 8_765 1_545 1_545
O(105) Cs(4B1) O(125) W(105) 92.1(11) 8_765 1_545 1_545
O(125) Cs(4B1) O(105) W(105) -138(3) 1_545 8_765 8_765
O(105) Cs(4B1) O(111) W(111) 128.8(12) 8_765 1_545 1_545
O(105) Cs(4B1) O(111) Cs(1) -125.4(7) 8_765 1_545 1_545
O(111) Cs(4B1) O(105) W(105) 177(3) 1_545 8_765 8_765
O(105) Cs(4B1) O(106) Cs(1) 123.2(7) 8_765 . 1_545
O(105) Cs(4B1) O(106) W(106) -123.5(12) 8_765 . .
O(106) Cs(4B1) O(105) W(105) 93(3) . 8_765 8_765
O(125) Cs(4B1) O(111) W(111) 6.4(8) 1_545 1_545 1_545
O(125) Cs(4B1) O(111) Cs(1) 112.2(8) 1_545 1_545 1_545
O(111) Cs(4B1) O(125) W(111) -6.1(8) 1_545 1_545 1_545
O(111) Cs(4B1) O(125) W(105) 156.5(13) 1_545 1_545 1_545
O(125) Cs(4B1) O(106) Cs(1) 7.5(10) 1_545 . 1_545
O(125) Cs(4B1) O(106) W(106) 120.8(12) 1_545 . .
O(106) Cs(4B1) O(125) W(111) 34.5(14) . 1_545 1_545
O(106) Cs(4B1) O(125) W(105) -163.0(9) . 1_545 1_545
O(111) Cs(4B1) O(106) Cs(1) 38.1(6) 1_545 . 1_545
O(111) Cs(4B1) O(106) W(106) 151.4(12) 1_545 . .
O(106) Cs(4B1) O(111) W(111) -141.8(11) . 1_545 1_545
O(106) Cs(4B1) O(111) Cs(1) -36.1(6) . 1_545 1_545
O(119) Cs(4C1) O(121) W(106) 85.0(14) 1_545 8_665 8_665
O(119) Cs(4C1) O(121) W(108) -97.8(8) 1_545 8_665 8_665
O(121) Cs(4C1) O(119) W(104) 124.3(8) 8_665 1_545 1_545
O(121) Cs(4C1) O(119) W(105) -24(2) 8_665 1_545 1_545
O(119) Cs(4C1) O(104) W(104) 6.7(10) 1_545 1_545 1_545
O(104) Cs(4C1) O(119) W(104) -5.0(7) 1_545 1_545 1_545
O(104) Cs(4C1) O(119) W(105) -154(2) 1_545 1_545 1_545
O(119) Cs(4C1) O(120) W(108) 25.7(14) 1_545 8_665 8_665
O(119) Cs(4C1) O(120) W(105) -160.5(11) 1_545 8_665 8_665
O(120) Cs(4C1) O(119) W(104) 77.6(12) 8_665 1_545 1_545
O(120) Cs(4C1) O(119) W(105) -71(2) 8_665 1_545 1_545
O(119) Cs(4C1) O(108) W(108) 142.7(13) 1_545 8_665 8_665
O(108) Cs(4C1) O(119) W(104) 74.2(9) 8_665 1_545 1_545
O(108) Cs(4C1) O(119) W(105) -75(2) 8_665 1_545 1_545
O(119) Cs(4C1) O(101) Cs(4A1) 81.5(13) 1_545 . .
O(119) Cs(4C1) O(101) Hf(1) -144.1(19) 1_545 . .
O(101) Cs(4C1) O(119) W(104) -99.4(13) . 1_545 1_545
O(101) Cs(4C1) O(119) W(105) 112(2) . 1_545 1_545
O(119) Cs(4C1) O(303) Hf(2) -150.2(10) 1_545 8_665 8_665
O(119) Cs(4C1) O(303) Hf(1) -40.5(15) 1_545 8_665 .
O(303) Cs(4C1) O(119) W(104) -96.5(12) 8_665 1_545 1_545
O(303) Cs(4C1) O(119) W(105) 115(2) 8_665 1_545 1_545
O(119) Cs(4C1) O(1B1) O(1A1) -125(20) 1_545 8_665 8_665
O(119) Cs(4C1) O(1B1) Hf(1) 17(5) 1_545 8_665 8_665
O(119) Cs(4C1) O(1B1) Hf(2) 147(2) 1_545 8_665 8_665
O(1B1) Cs(4C1) O(119) W(104) -178(2) 8_665 1_545 1_545
O(1B1) Cs(4C1) O(119) W(105) 34(3) 8_665 1_545 1_545
O(119) Cs(4C1) W(108) O(121) 87.9(10) 1_545 8_665 8_665
O(119) Cs(4C1) W(108) O(138) 143.2(7) 1_545 8_665 8_665
O(119) Cs(4C1) W(108) O(120) -160.8(10) 1_545 8_665 8_665
O(119) Cs(4C1) W(108) O(108) -37.2(14) 1_545 8_665 8_665
O(119) Cs(4C1) W(108) O(129) -115.6(12) 1_545 8_665 8_665
O(119) Cs(4C1) W(108) O(130) 42.6(15) 1_545 8_665 8_665
W(108) Cs(4C1) O(119) W(104) 91.5(7) 8_665 1_545 1_545
W(108) Cs(4C1) O(119) W(105) -57(2) 8_665 1_545 1_545
O(121) Cs(4C1) O(104) W(104) -63.7(17) 8_665 1_545 1_545
O(104) Cs(4C1) O(121) W(106) 133.6(13) 1_545 8_665 8_665
O(104) Cs(4C1) O(121) W(108) -49.2(13) 1_545 8_665 8_665
O(121) Cs(4C1) O(120) W(108) -38.7(7) 8_665 8_665 8_665
O(121) Cs(4C1) O(120) W(105) 135.1(16) 8_665 8_665 8_665
O(120) Cs(4C1) O(121) W(106) -137.8(16) 8_665 8_665 8_665
O(120) Cs(4C1) O(121) W(108) 39.4(8) 8_665 8_665 8_665
O(121) Cs(4C1) O(108) W(108) 33.0(10) 8_665 8_665 8_665
O(108) Cs(4C1) O(121) W(106) 153.6(18) 8_665 8_665 8_665
O(108) Cs(4C1) O(121) W(108) -29.2(9) 8_665 8_665 8_665
O(121) Cs(4C1) O(101) Cs(4A1) -179.2(10) 8_665 . .
O(121) Cs(4C1) O(101) Hf(1) -45(3) 8_665 . .
O(101) Cs(4C1) O(121) W(106) -10(2) . 8_665 8_665
O(101) Cs(4C1) O(121) W(108) 167.2(18) . 8_665 8_665
O(121) Cs(4C1) O(303) Hf(2) -14.8(11) 8_665 8_665 8_665
O(121) Cs(4C1) O(303) Hf(1) 94.8(10) 8_665 8_665 .
O(303) Cs(4C1) O(121) W(106) -66.8(15) 8_665 8_665 8_665
O(303) Cs(4C1) O(121) W(108) 110.4(9) 8_665 8_665 8_665
O(121) Cs(4C1) O(1B1) O(1A1) -55(20) 8_665 8_665 8_665
O(121) Cs(4C1) O(1B1) Hf(1) 87(3) 8_665 8_665 8_665
O(121) Cs(4C1) O(1B1) Hf(2) -144(3) 8_665 8_665 8_665
O(1B1) Cs(4C1) O(121) W(106) -59(2) 8_665 8_665 8_665
O(1B1) Cs(4C1) O(121) W(108) 118.5(19) 8_665 8_665 8_665
O(121) Cs(4C1) W(108) O(138) 55.3(10) 8_665 8_665 8_665
O(121) Cs(4C1) W(108) O(120) 111.3(12) 8_665 8_665 8_665
O(121) Cs(4C1) W(108) O(108) -125.1(16) 8_665 8_665 8_665
O(121) Cs(4C1) W(108) O(129) 156.5(14) 8_665 8_665 8_665
O(121) Cs(4C1) W(108) O(130) -45.3(16) 8_665 8_665 8_665
W(108) Cs(4C1) O(121) W(106) -177(2) 8_665 8_665 8_665
O(104) Cs(4C1) O(120) W(108) 81.7(10) 1_545 8_665 8_665
O(104) Cs(4C1) O(120) W(105) -104.4(14) 1_545 8_665 8_665
O(120) Cs(4C1) O(104) W(104) -121.7(13) 8_665 1_545 1_545
O(104) Cs(4C1) O(108) W(108) -163.8(15) 1_545 8_665 8_665
O(108) Cs(4C1) O(104) W(104) -80.4(14) 8_665 1_545 1_545
O(104) Cs(4C1) O(101) Cs(4A1) 29.7(14) 1_545 . .
O(104) Cs(4C1) O(101) Hf(1) 164.1(19) 1_545 . .
O(101) Cs(4C1) O(104) W(104) 91.9(17) . 1_545 1_545
O(104) Cs(4C1) O(303) Hf(2) 146.5(9) 1_545 8_665 8_665
O(104) Cs(4C1) O(303) Hf(1) -103.9(11) 1_545 8_665 .
O(303) Cs(4C1) O(104) W(104) 137.6(12) 8_665 1_545 1_545
O(104) Cs(4C1) O(1B1) O(1A1) 80(23) 1_545 8_665 8_665
O(104) Cs(4C1) O(1B1) Hf(1) -138(5) 1_545 8_665 8_665
O(104) Cs(4C1) O(1B1) Hf(2) -8(10) 1_545 8_665 8_665
O(1B1) Cs(4C1) O(104) W(104) 168(7) 8_665 1_545 1_545
O(104) Cs(4C1) W(108) O(121) 141.0(11) 1_545 8_665 8_665
O(104) Cs(4C1) W(108) O(138) -163.6(8) 1_545 8_665 8_665
O(104) Cs(4C1) W(108) O(120) -107.6(11) 1_545 8_665 8_665
O(104) Cs(4C1) W(108) O(108) 15.9(14) 1_545 8_665 8_665
O(104) Cs(4C1) W(108) O(129) -62.5(13) 1_545 8_665 8_665
O(104) Cs(4C1) W(108) O(130) 95.7(14) 1_545 8_665 8_665
W(108) Cs(4C1) O(104) W(104) -88.3(13) 8_665 1_545 1_545
O(120) Cs(4C1) O(108) W(108) -34.2(10) 8_665 8_665 8_665
O(108) Cs(4C1) O(120) W(108) 29.8(8) 8_665 8_665 8_665
O(108) Cs(4C1) O(120) W(105) -156.4(17) 8_665 8_665 8_665
O(120) Cs(4C1) O(101) Cs(4A1) -95(2) 8_665 . .
O(120) Cs(4C1) O(101) Hf(1) 39(3) 8_665 . .
O(101) Cs(4C1) O(120) W(108) -159(2) . 8_665 8_665
O(101) Cs(4C1) O(120) W(105) 15(2) . 8_665 8_665
O(120) Cs(4C1) O(303) Hf(2) 34.2(9) 8_665 8_665 8_665
O(120) Cs(4C1) O(303) Hf(1) 143.9(9) 8_665 8_665 .
O(303) Cs(4C1) O(120) W(108) -158.3(9) 8_665 8_665 8_665
O(303) Cs(4C1) O(120) W(105) 15.6(14) 8_665 8_665 8_665
O(120) Cs(4C1) O(1B1) O(1A1) 4(14) 8_665 8_665 8_665
O(120) Cs(4C1) O(1B1) Hf(1) 146(4) 8_665 8_665 8_665
O(120) Cs(4C1) O(1B1) Hf(2) -85(3) 8_665 8_665 8_665
O(1B1) Cs(4C1) O(120) W(108) -112.9(18) 8_665 8_665 8_665
O(1B1) Cs(4C1) O(120) W(105) 61(2) 8_665 8_665 8_665
O(120) Cs(4C1) W(108) O(121) -111.3(12) 8_665 8_665 8_665
O(120) Cs(4C1) W(108) O(138) -56.0(10) 8_665 8_665 8_665
O(120) Cs(4C1) W(108) O(108) 123.6(16) 8_665 8_665 8_665
O(120) Cs(4C1) W(108) O(129) 45.2(14) 8_665 8_665 8_665
O(120) Cs(4C1) W(108) O(130) -156.6(15) 8_665 8_665 8_665
W(108) Cs(4C1) O(120) W(105) 173.9(19) 8_665 8_665 8_665
O(108) Cs(4C1) O(101) Cs(4A1) 58(5) 8_665 . .
O(108) Cs(4C1) O(101) Hf(1) -168(3) 8_665 . .
O(101) Cs(4C1) O(108) W(108) 167(4) . 8_665 8_665
O(108) Cs(4C1) O(303) Hf(2) 45.0(18) 8_665 8_665 8_665
O(108) Cs(4C1) O(303) Hf(1) 154.7(14) 8_665 8_665 .
O(303) Cs(4C1) O(108) W(108) -48(2) 8_665 8_665 8_665
O(108) Cs(4C1) O(1B1) O(1A1) -28(21) 8_665 8_665 8_665
O(108) Cs(4C1) O(1B1) Hf(1) 114(3) 8_665 8_665 8_665
O(108) Cs(4C1) O(1B1) Hf(2) -116(2) 8_665 8_665 8_665
O(1B1) Cs(4C1) O(108) W(108) 2(2) 8_665 8_665 8_665
O(108) Cs(4C1) W(108) O(121) 125.1(16) 8_665 8_665 8_665
O(108) Cs(4C1) W(108) O(138) -179.6(7) 8_665 8_665 8_665
O(108) Cs(4C1) W(108) O(120) -123.6(16) 8_665 8_665 8_665
O(108) Cs(4C1) W(108) O(129) -78.4(18) 8_665 8_665 8_665
O(108) Cs(4C1) W(108) O(130) 79.8(19) 8_665 8_665 8_665
O(101) Cs(4C1) O(303) Hf(2) -146.4(18) . 8_665 8_665
O(101) Cs(4C1) O(303) Hf(1) -36.7(15) . 8_665 .
O(303) Cs(4C1) O(101) Cs(4A1) -95.9(16) 8_665 . .
O(303) Cs(4C1) O(101) Hf(1) 38.5(14) 8_665 . .
O(101) Cs(4C1) O(1B1) O(1A1) 156(20) . 8_665 8_665
O(101) Cs(4C1) O(1B1) Hf(1) -62(3) . 8_665 8_665
O(101) Cs(4C1) O(1B1) Hf(2) 68(3) . 8_665 8_665
O(1B1) Cs(4C1) O(101) Cs(4A1) -137(2) 8_665 . .
O(1B1) Cs(4C1) O(101) Hf(1) -2(2) 8_665 . .
O(101) Cs(4C1) W(108) O(121) -40(5) . 8_665 8_665
O(101) Cs(4C1) W(108) O(138) 16(5) . 8_665 8_665
O(101) Cs(4C1) W(108) O(120) 72(5) . 8_665 8_665
O(101) Cs(4C1) W(108) O(108) -165(5) . 8_665 8_665
O(101) Cs(4C1) W(108) O(129) 117(5) . 8_665 8_665
O(101) Cs(4C1) W(108) O(130) -85(5) . 8_665 8_665
W(108) Cs(4C1) O(101) Cs(4A1) -149(4) 8_665 . .
W(108) Cs(4C1) O(101) Hf(1) -15(6) 8_665 . .
O(303) Cs(4C1) O(1B1) O(1A1) 115(21) 8_665 8_665 8_665
O(303) Cs(4C1) O(1B1) Hf(1) -103(4) 8_665 8_665 8_665
O(303) Cs(4C1) O(1B1) Hf(2) 27(2) 8_665 8_665 8_665
O(1B1) Cs(4C1) O(303) Hf(2) -24(2) 8_665 8_665 8_665
O(1B1) Cs(4C1) O(303) Hf(1) 85(2) 8_665 8_665 .
O(303) Cs(4C1) W(108) O(121) -86.0(11) 8_665 8_665 8_665
O(303) Cs(4C1) W(108) O(138) -30.6(10) 8_665 8_665 8_665
O(303) Cs(4C1) W(108) O(120) 25.3(10) 8_665 8_665 8_665
O(303) Cs(4C1) W(108) O(108) 148.9(15) 8_665 8_665 8_665
O(303) Cs(4C1) W(108) O(129) 70.5(14) 8_665 8_665 8_665
O(303) Cs(4C1) W(108) O(130) -131.3(14) 8_665 8_665 8_665
W(108) Cs(4C1) O(303) Hf(2) 20.8(11) 8_665 8_665 8_665
W(108) Cs(4C1) O(303) Hf(1) 130.4(8) 8_665 8_665 .
O(1B1) Cs(4C1) W(108) O(121) -52.8(17) 8_665 8_665 8_665
O(1B1) Cs(4C1) W(108) O(138) 2.5(17) 8_665 8_665 8_665
O(1B1) Cs(4C1) W(108) O(120) 58.5(17) 8_665 8_665 8_665
O(1B1) Cs(4C1) W(108) O(108) -178(2) 8_665 8_665 8_665
O(1B1) Cs(4C1) W(108) O(129) 103.7(19) 8_665 8_665 8_665
O(1B1) Cs(4C1) W(108) O(130) -98(2) 8_665 8_665 8_665
W(108) Cs(4C1) O(1B1) O(1A1) -27(20) 8_665 8_665 8_665
W(108) Cs(4C1) O(1B1) Hf(1) 115(3) 8_665 8_665 8_665
W(108) Cs(4C1) O(1B1) Hf(2) -115(3) 8_665 8_665 8_665
Cs(4C1) O(119) W(104) O(124) 100.3(8) 1_565 . .
Cs(4C1) O(119) W(104) O(136) 179.9(7) 1_565 . .
Cs(4C1) O(119) W(104) O(118) 157(2) 1_565 . .
Cs(4C1) O(119) W(104) O(104) 6.5(9) 1_565 . .
Cs(4C1) O(119) W(104) O(114) -93.9(9) 1_565 . .
Cs(4C1) O(119) W(105) O(115) 77(2) 1_565 . .
Cs(4C1) O(119) W(105) O(136) 160(2) 1_565 . .
Cs(4C1) O(119) W(105) O(105) -27(2) 1_565 . .
Cs(4C1) O(119) W(105) O(125) -120(2) 1_565 . .
Cs(4C1) O(119) W(105) O(120) 177(2) 1_565 . .
W(104) O(119) W(105) O(115) -68.6(13) . . .
W(104) O(119) W(105) O(136) 14.2(10) . . .
W(104) O(119) W(105) O(105) -172.8(13) . . .
W(104) O(119) W(105) O(125) 94.6(12) . . .
W(104) O(119) W(105) O(120) 31(3) . . .
W(105) O(119) W(104) O(124) -94.4(12) . . .
W(105) O(119) W(104) O(136) -14.8(11) . . .
W(105) O(119) W(104) O(118) -38(3) . . .
W(105) O(119) W(104) O(104) 171.8(12) . . .
W(105) O(119) W(104) O(114) 71.5(14) . . .
Cs(4C1) O(121) W(106) O(122) 117(2) 8_665 . .
Cs(4C1) O(121) W(106) O(116) 18.1(14) 8_665 . .
Cs(4C1) O(121) W(106) O(135) 100.6(14) 8_665 . .
Cs(4C1) O(121) W(106) O(126) -177.2(14) 8_665 . .
Cs(4C1) O(121) W(106) O(106) -84.5(14) 8_665 . .
Cs(4C1) O(121) W(108) O(138) -134.4(8) 8_665 . .
Cs(4C1) O(121) W(108) O(120) -52.4(9) 8_665 . .
Cs(4C1) O(121) W(108) O(108) 47.9(13) 8_665 . .
Cs(4C1) O(121) W(108) O(129) -138(2) 8_665 . .
Cs(4C1) O(121) W(108) O(130) 152.4(10) 8_665 . .
W(106) O(121) W(108) Cs(4C1) 176(2) . . 8_665
W(106) O(121) W(108) O(138) 41(2) . . .
W(106) O(121) W(108) O(120) 123(2) . . .
W(106) O(121) W(108) O(108) -136(2) . . .
W(106) O(121) W(108) O(129) 38(4) . . .
W(106) O(121) W(108) O(130) -32(2) . . .
W(108) O(121) W(106) O(122) -58(4) . . .
W(108) O(121) W(106) O(116) -157(2) . . .
W(108) O(121) W(106) O(135) -74(2) . . .
W(108) O(121) W(106) O(126) 8(2) . . .
W(108) O(121) W(106) O(106) 101(2) . . .
Cs(3) O(117) W(107) O(137) -178.8(9) 5_445 . .
Cs(3) O(117) W(107) O(118) 102.1(9) 5_445 . .
Cs(3) O(117) W(107) O(127) -102.4(10) 5_445 . .
Cs(3) O(117) W(107) O(128) -178.7(15) 5_445 . .
Cs(3) O(117) W(107) O(107) -2.1(12) 5_445 . .
Cs(3) O(117) W(103) O(123) 129.0(9) 5_445 . .
Cs(3) O(117) W(103) O(122) -176(2) 5_445 . .
Cs(3) O(117) W(103) O(135) -149.7(9) 5_445 . .
Cs(3) O(117) W(103) O(103) 36.9(14) 5_445 . .
Cs(3) O(117) W(103) O(113) -66.0(14) 5_445 . .
W(107) O(117) W(103) O(123) -10(2) . . .
W(107) O(117) W(103) O(122) 45(4) . . .
W(107) O(117) W(103) O(135) 71(2) . . .
W(107) O(117) W(103) O(103) -102(2) . . .
W(107) O(117) W(103) O(113) 155(2) . . .
W(103) O(117) W(107) O(137) -40(2) . . .
W(103) O(117) W(107) O(118) -119(2) . . .
W(103) O(117) W(107) O(127) 36(2) . . .
W(103) O(117) W(107) O(128) -40(4) . . .
W(103) O(117) W(107) O(107) 136(2) . . .
W(110) O(124) W(104) O(119) 145(2) . . .
W(110) O(124) W(104) O(136) 70(2) . . .
W(110) O(124) W(104) O(118) -15(2) . . .
W(110) O(124) W(104) O(104) -117(2) . . .
W(110) O(124) W(104) O(114) 70(5) . . .
W(104) O(124) W(110) O(132) -119(2) . . .
W(104) O(124) W(110) O(137) -32(2) . . .
W(104) O(124) W(110) O(128) 44(2) . . .
W(104) O(124) W(110) O(131) -28(4) . . .
W(104) O(124) W(110) O(110) 140(2) . . .
W(105) O(115) Hf(2) O(114) -32(2) . . .
W(105) O(115) Hf(2) O(102) -112(2) . . .
W(105) O(115) Hf(2) O(302) -81(2) . . .
W(105) O(115) Hf(2) O(2) 114.8(19) . . .
W(105) O(115) Hf(2) O(303) 168(2) . . .
W(105) O(115) Hf(2) O(1C1) 33(2) . . .
W(105) O(115) Hf(2) O(1B1) 88(2) . . .
W(105) O(115) Hf(2) O(1A1) 62(3) . . .
W(105) O(115) Hf(2) Hf(1) 78(2) . . .
Hf(2) O(115) W(105) O(119) 55(2) . . .
Hf(2) O(115) W(105) O(136) -20(2) . . .
Hf(2) O(115) W(105) O(105) 150(2) . . .
Hf(2) O(115) W(105) O(125) -39(5) . . .
Hf(2) O(115) W(105) O(120) -106(2) . . .
W(112) O(138) W(108) Cs(4C1) -133.7(5) . . 8_665
W(112) O(138) W(108) O(121) -87.5(9) . . .
W(112) O(138) W(108) O(120) -179.2(9) . . .
W(112) O(138) W(108) O(108) 52(19) . . .
W(112) O(138) W(108) O(129) 91.1(9) . . .
W(112) O(138) W(108) O(130) 4.3(9) . . .
W(111) O(138) W(108) Cs(4C1) 129.6(5) . . 8_665
W(111) O(138) W(108) O(121) 175.9(9) . . .
W(111) O(138) W(108) O(120) 84.2(9) . . .
W(111) O(138) W(108) O(108) -44(19) . . .
W(111) O(138) W(108) O(129) -5.6(8) . . .
W(111) O(138) W(108) O(130) -92.4(9) . . .
Si(1) O(138) W(108) Cs(4C1) -0.4(15) . . 8_665
Si(1) O(138) W(108) O(121) 45.9(13) . . .
Si(1) O(138) W(108) O(120) -45.8(13) . . .
Si(1) O(138) W(108) O(108) -174(18) . . .
Si(1) O(138) W(108) O(129) -135.6(15) . . .
Si(1) O(138) W(108) O(130) 137.6(15) . . .
Si(1) O(136) W(104) O(119) -140.1(19) . . .
Si(1) O(136) W(104) O(124) -54.6(18) . . .
Si(1) O(136) W(104) O(118) 30.9(18) . . .
Si(1) O(136) W(104) O(104) -101(5) . . .
Si(1) O(136) W(104) O(114) 125.3(19) . . .
Si(1) O(136) W(105) O(119) 140.6(18) . . .
Si(1) O(136) W(105) O(115) -121.2(18) . . .
Si(1) O(136) W(105) O(105) 107(5) . . .
Si(1) O(136) W(105) O(125) 53.3(16) . . .
Si(1) O(136) W(105) O(120) -33.7(17) . . .
W(104) O(136) W(105) O(119) -12.1(9) . . .
W(104) O(136) W(105) O(115) 86.1(10) . . .
W(104) O(136) W(105) O(105) -46(5) . . .
W(104) O(136) W(105) O(125) -99.5(9) . . .
W(104) O(136) W(105) O(120) 173.6(10) . . .
W(105) O(136) W(104) O(119) 11.2(8) . . .
W(105) O(136) W(104) O(124) 96.6(10) . . .
W(105) O(136) W(104) O(118) -177.8(10) . . .
W(105) O(136) W(104) O(104) 50(6) . . .
W(105) O(136) W(104) O(114) -83.4(11) . . .
Cs(4B1) O(105) W(105) O(119) -18(3) 8_675 . .
Cs(4B1) O(105) W(105) O(115) -116(3) 8_675 . .
Cs(4B1) O(105) W(105) O(136) 15(7) 8_675 . .
Cs(4B1) O(105) W(105) O(125) 67(3) 8_675 . .
Cs(4B1) O(105) W(105) O(120) 154(3) 8_675 . .
W(111) O(125) W(105) O(119) -146(2) . . .
W(111) O(125) W(105) O(115) -51(4) . . .
W(111) O(125) W(105) O(136) -70(2) . . .
W(111) O(125) W(105) O(105) 120(2) . . .
W(111) O(125) W(105) O(120) 16(2) . . .
Cs(4B1) O(125) W(105) O(119) 63.6(10) 1_565 . .
Cs(4B1) O(125) W(105) O(115) 159(3) 1_565 . .
Cs(4B1) O(125) W(105) O(136) 139.8(10) 1_565 . .
Cs(4B1) O(125) W(105) O(105) -30.0(11) 1_565 . .
Cs(4B1) O(125) W(105) O(120) -134.0(10) 1_565 . .
Cs(1) O(109) W(109) O(134) -7.7(12) 5_545 . .
Cs(1) O(109) W(109) O(137) 112(8) 5_545 . .
Cs(1) O(109) W(109) O(127) 170.5(9) 5_545 . .
Cs(1) O(109) W(109) O(123) -102.2(10) 5_545 . .
Cs(1) O(109) W(109) O(131) 83.5(11) 5_545 . .
Cs(2) O(109) W(109) O(134) 98.0(9) . . .
Cs(2) O(109) W(109) O(137) -142(8) . . .
Cs(2) O(109) W(109) O(127) -83.8(9) . . .
Cs(2) O(109) W(109) O(123) 3.4(10) . . .
Cs(2) O(109) W(109) O(131) -170.9(8) . . .
W(112) O(134) W(109) O(109) -132(3) . . .
W(112) O(134) W(109) O(137) 54(3) . . .
W(112) O(134) W(109) O(127) 53(5) . . .
W(112) O(134) W(109) O(123) -29(3) . . .
W(112) O(134) W(109) O(131) 125(3) . . .
Cs(1) O(134) W(109) O(109) 6.9(11) 5_545 . .
Cs(1) O(134) W(109) O(137) -167.3(8) 5_545 . .
Cs(1) O(134) W(109) O(127) -168(2) 5_545 . .
Cs(1) O(134) W(109) O(123) 110.0(9) 5_545 . .
Cs(1) O(134) W(109) O(131) -96.2(9) 5_545 . .
W(111) O(132) W(110) O(124) 36(2) . . .
W(111) O(132) W(110) O(137) -48(2) . . .
W(111) O(132) W(110) O(128) -47(5) . . .
W(111) O(132) W(110) O(131) -120(2) . . .
W(111) O(132) W(110) O(110) 141(2) . . .
Cs(1) O(132) W(110) O(124) -101.9(9) . . .
Cs(1) O(132) W(110) O(137) 173.4(8) . . .
Cs(1) O(132) W(110) O(128) 175(3) . . .
Cs(1) O(132) W(110) O(131) 101.5(9) . . .
Cs(1) O(132) W(110) O(110) 3.0(12) . . .
Si(1) O(137) W(110) O(124) -49.1(16) . . .
Si(1) O(137) W(110) O(132) 42.2(16) . . .
Si(1) O(137) W(110) O(128) -137.4(17) . . .
Si(1) O(137) W(110) O(131) 132.4(17) . . .
Si(1) O(137) W(110) O(110) 171(4) . . .
Si(1) O(137) W(107) O(117) -44.4(16) . . .
Si(1) O(137) W(107) O(118) 45.0(15) . . .
Si(1) O(137) W(107) O(127) -135.9(17) . . .
Si(1) O(137) W(107) O(128) 135.6(18) . . .
Si(1) O(137) W(107) O(107) -133(19) . . .
Si(1) O(137) W(109) O(109) -162(8) . . .
Si(1) O(137) W(109) O(134) -41.9(15) . . .
Si(1) O(137) W(109) O(127) 138.0(17) . . .
Si(1) O(137) W(109) O(123) 51.3(15) . . .
Si(1) O(137) W(109) O(131) -132.8(17) . . .
W(110) O(137) W(107) O(117) -176.7(10) . . .
W(110) O(137) W(107) O(118) -87.2(9) . . .
W(110) O(137) W(107) O(127) 91.9(10) . . .
W(110) O(137) W(107) O(128) 3.4(9) . . .
W(110) O(137) W(107) O(107) 94(19) . . .
W(107) O(137) W(110) O(124) 85.0(10) . . .
W(107) O(137) W(110) O(132) 176.3(9) . . .
W(107) O(137) W(110) O(128) -3.3(8) . . .
W(107) O(137) W(110) O(131) -93.6(10) . . .
W(107) O(137) W(110) O(110) -55(5) . . .
W(110) O(137) W(109) O(109) -26(9) . . .
W(110) O(137) W(109) O(134) 94.4(10) . . .
W(110) O(137) W(109) O(127) -85.7(10) . . .
W(110) O(137) W(109) O(123) -172.4(10) . . .
W(110) O(137) W(109) O(131) 3.5(9) . . .
W(109) O(137) W(110) O(124) 175.1(11) . . .
W(109) O(137) W(110) O(132) -93.6(9) . . .
W(109) O(137) W(110) O(128) 86.8(10) . . .
W(109) O(137) W(110) O(131) -3.5(9) . . .
W(109) O(137) W(110) O(110) 35(5) . . .
W(107) O(137) W(109) O(109) 64(9) . . .
W(107) O(137) W(109) O(134) -175.1(9) . . .
W(107) O(137) W(109) O(127) 4.8(8) . . .
W(107) O(137) W(109) O(123) -81.8(9) . . .
W(107) O(137) W(109) O(131) 94.0(10) . . .
W(109) O(137) W(107) O(117) 86.3(9) . . .
W(109) O(137) W(107) O(118) 175.7(10) . . .
W(109) O(137) W(107) O(127) -5.2(9) . . .
W(109) O(137) W(107) O(128) -93.6(10) . . .
W(109) O(137) W(107) O(107) -3(18) . . .
W(107) O(118) W(104) O(119) -51(4) . . .
W(107) O(118) W(104) O(124) 6(2) . . .
W(107) O(118) W(104) O(136) -73(2) . . .
W(107) O(118) W(104) O(104) 99(2) . . .
W(107) O(118) W(104) O(114) -160(2) . . .
W(104) O(118) W(107) O(117) 123(2) . . .
W(104) O(118) W(107) O(137) 43(2) . . .
W(104) O(118) W(107) O(127) 41(4) . . .
W(104) O(118) W(107) O(128) -30(2) . . .
W(104) O(118) W(107) O(107) -137(2) . . .
Cs(4A1) O(127) W(107) O(117) 103.0(11) 5_455 . .
Cs(4A1) O(127) W(107) O(137) -177.1(11) 5_455 . .
Cs(4A1) O(127) W(107) O(118) -175.1(19) 5_455 . .
Cs(4A1) O(127) W(107) O(128) -103.3(11) 5_455 . .
Cs(4A1) O(127) W(107) O(107) 3.0(12) 5_455 . .
Cs(4A1) O(127) W(109) O(109) 3.7(16) 5_455 . .
Cs(4A1) O(127) W(109) O(134) 178(2) 5_455 . .
Cs(4A1) O(127) W(109) O(137) 177.8(15) 5_455 . .
Cs(4A1) O(127) W(109) O(123) -98.2(14) 5_455 . .
Cs(4A1) O(127) W(109) O(131) 106.1(14) 5_455 . .
W(107) O(127) W(109) O(109) 179.0(14) . . .
W(107) O(127) W(109) O(134) -7(4) . . .
W(107) O(127) W(109) O(137) -6.9(12) . . .
W(107) O(127) W(109) O(123) 77.1(14) . . .
W(107) O(127) W(109) O(131) -78.6(14) . . .
W(109) O(127) W(107) O(117) -73.3(14) . . .
W(109) O(127) W(107) O(137) 6.6(11) . . .
W(109) O(127) W(107) O(118) 9(3) . . .
W(109) O(127) W(107) O(128) 80.4(14) . . .
W(109) O(127) W(107) O(107) -173.3(13) . . .
Cs(4C1) O(104) W(104) O(119) -9.3(14) 1_565 . .
Cs(4C1) O(104) W(104) O(124) -92.2(13) 1_565 . .
Cs(4C1) O(104) W(104) O(136) -47(6) 1_565 . .
Cs(4C1) O(104) W(104) O(118) -177.7(12) 1_565 . .
Cs(4C1) O(104) W(104) O(114) 85.9(15) 1_565 . .
Cs(4C1) O(120) W(108) O(121) 53.8(9) 8_665 . .
Cs(4C1) O(120) W(108) O(138) 134.2(8) 8_665 . .
Cs(4C1) O(120) W(108) O(108) -48.6(14) 8_665 . .
Cs(4C1) O(120) W(108) O(129) -150.5(9) 8_665 . .
Cs(4C1) O(120) W(108) O(130) 142(2) 8_665 . .
Cs(4C1) O(120) W(105) O(119) -118(2) 8_665 . .
Cs(4C1) O(120) W(105) O(115) -16.4(13) 8_665 . .
Cs(4C1) O(120) W(105) O(136) -101.4(13) 8_665 . .
Cs(4C1) O(120) W(105) O(105) 86.9(15) 8_665 . .
Cs(4C1) O(120) W(105) O(125) 179.0(13) 8_665 . .
W(108) O(120) W(105) O(119) 51(4) . . .
W(108) O(120) W(105) O(115) 153(2) . . .
W(108) O(120) W(105) O(136) 68(2) . . .
W(108) O(120) W(105) O(105) -104(2) . . .
W(108) O(120) W(105) O(125) -12(2) . . .
W(105) O(120) W(108) Cs(4C1) -171(2) . . 8_665
W(105) O(120) W(108) O(121) -117(2) . . .
W(105) O(120) W(108) O(138) -37(2) . . .
W(105) O(120) W(108) O(108) 141(2) . . .
W(105) O(120) W(108) O(129) 39(2) . . .
W(105) O(120) W(108) O(130) -29(4) . . .
Cs(2) O(123) W(109) O(109) -4.0(12) . . .
Cs(2) O(123) W(109) O(134) -103.6(10) . . .
Cs(2) O(123) W(109) O(137) 172.2(10) . . .
Cs(2) O(123) W(109) O(127) 95.3(11) . . .
Cs(2) O(123) W(109) O(131) 163.2(18) . . .
Cs(2) O(123) W(103) O(117) -125.2(9) . . .
Cs(2) O(123) W(103) O(122) 72.7(10) . . .
Cs(2) O(123) W(103) O(135) 147.0(9) . . .
Cs(2) O(123) W(103) O(103) -24.1(14) . . .
Cs(2) O(123) W(103) O(113) 147(5) . . .
W(109) O(123) W(103) O(117) 20(2) . . .
W(109) O(123) W(103) O(122) -142(2) . . .
W(109) O(123) W(103) O(135) -67(2) . . .
W(109) O(123) W(103) O(103) 122(2) . . .
W(109) O(123) W(103) O(113) -67(6) . . .
W(103) O(123) W(109) O(109) -148(2) . . .
W(103) O(123) W(109) O(134) 112(2) . . .
W(103) O(123) W(109) O(137) 28(2) . . .
W(103) O(123) W(109) O(127) -49(2) . . .
W(103) O(123) W(109) O(131) 19(4) . . .
Cs(3) O(128) W(110) O(124) 150.6(9) . . .
Cs(3) O(128) W(110) O(132) -125(3) . . .
Cs(3) O(128) W(110) O(137) -124.0(8) . . .
Cs(3) O(128) W(110) O(131) -51.7(8) . . .
Cs(3) O(128) W(110) O(110) 46.4(10) . . .
Cs(3) O(128) W(107) O(117) 103(2) . . .
Cs(3) O(128) W(107) O(137) 103.1(12) . . .
Cs(3) O(128) W(107) O(118) -177.8(13) . . .
Cs(3) O(128) W(107) O(127) 25.6(12) . . .
Cs(3) O(128) W(107) O(107) -73.5(15) . . .
W(110) O(128) W(107) O(117) -5(3) . . .
W(110) O(128) W(107) O(137) -4.7(12) . . .
W(110) O(128) W(107) O(118) 74.4(14) . . .
W(110) O(128) W(107) O(127) -82.1(15) . . .
W(110) O(128) W(107) O(107) 178.7(15) . . .
W(107) O(128) W(110) O(124) -80.5(15) . . .
W(107) O(128) W(110) O(132) 4(4) . . .
W(107) O(128) W(110) O(137) 4.9(13) . . .
W(107) O(128) W(110) O(131) 77.2(15) . . .
W(107) O(128) W(110) O(110) 175.3(15) . . .
Cs(1) O(122) W(106) O(121) 158(2) 1_545 . .
Cs(1) O(122) W(106) O(116) -103.4(9) 1_545 . .
Cs(1) O(122) W(106) O(135) 174.9(10) 1_545 . .
Cs(1) O(122) W(106) O(126) 92.2(8) 1_545 . .
Cs(1) O(122) W(106) O(106) -0.6(10) 1_545 . .
Cs(1) O(122) W(103) O(117) -155(2) 1_545 . .
Cs(1) O(122) W(103) O(123) -100(2) 1_545 . .
Cs(1) O(122) W(103) O(135) 178(2) 1_545 . .
Cs(1) O(122) W(103) O(103) -7(2) 1_545 . .
Cs(1) O(122) W(103) O(113) 94(2) 1_545 . .
W(106) O(122) W(103) O(117) 40(3) . . .
W(106) O(122) W(103) O(123) 95.1(14) . . .
W(106) O(122) W(103) O(135) 12.8(12) . . .
W(106) O(122) W(103) O(103) -172.2(17) . . .
W(106) O(122) W(103) O(113) -70.4(18) . . .
W(103) O(122) W(106) O(121) -30(3) . . .
W(103) O(122) W(106) O(116) 69.1(15) . . .
W(103) O(122) W(106) O(135) -12.7(12) . . .
W(103) O(122) W(106) O(126) -95.3(14) . . .
W(103) O(122) W(106) O(106) 171.9(13) . . .
Cs(3) O(107) W(107) O(117) 2.2(12) 5_445 . .
Cs(3) O(107) W(107) O(137) 91(19) 5_445 . .
Cs(3) O(107) W(107) O(118) -87.8(11) 5_445 . .
Cs(3) O(107) W(107) O(127) 93.0(11) 5_445 . .
Cs(3) O(107) W(107) O(128) -179.5(9) 5_445 . .
Cs(2) O(107) W(107) O(117) 145.5(16) 5_455 . .
Cs(2) O(107) W(107) O(137) -126(18) 5_455 . .
Cs(2) O(107) W(107) O(118) 55.5(18) 5_455 . .
Cs(2) O(107) W(107) O(127) -123.7(16) 5_455 . .
Cs(2) O(107) W(107) O(128) -36(2) 5_455 . .
Cs(4A1) O(107) W(107) O(117) -93.4(9) 5_455 . .
Cs(4A1) O(107) W(107) O(137) -5(9) 5_455 . .
Cs(4A1) O(107) W(107) O(118) 176.6(8) 5_455 . .
Cs(4A1) O(107) W(107) O(127) -2.5(10) 5_455 . .
Cs(4A1) O(107) W(107) O(128) 85.0(10) 5_455 . .
W(106) O(116) Hf(1) O(113) 42(2) . . .
W(106) O(116) Hf(1) O(101) 121(3) . . .
W(106) O(116) Hf(1) O(301) -155(3) . . .
W(106) O(116) Hf(1) O(2) -108(2) . . .
W(106) O(116) Hf(1) O(1C1) -22(3) . . .
W(106) O(116) Hf(1) O(1B1) -79(3) . . .
W(106) O(116) Hf(1) O(1A1) -55(3) . . .
W(106) O(116) Hf(1) Hf(2) -69(2) . . .
W(106) O(116) Hf(1) O(303) 82(3) . . 8_665
Hf(1) O(116) W(106) O(121) 94(2) . . .
Hf(1) O(116) W(106) O(122) -64(2) . . .
Hf(1) O(116) W(106) O(135) 10(2) . . .
Hf(1) O(116) W(106) O(126) 18(6) . . .
Hf(1) O(116) W(106) O(106) -165(2) . . .
W(104) O(114) Hf(2) O(115) 36(2) . . .
W(104) O(114) Hf(2) O(102) 118(2) . . .
W(104) O(114) Hf(2) O(302) -163(2) . . .
W(104) O(114) Hf(2) O(2) -110(2) . . .
W(104) O(114) Hf(2) O(303) 90(3) . . .
W(104) O(114) Hf(2) O(1C1) -80(2) . . .
W(104) O(114) Hf(2) O(1B1) -31(3) . . .
W(104) O(114) Hf(2) O(1A1) -44(3) . . .
W(104) O(114) Hf(2) Hf(1) -76(2) . . .
Hf(2) O(114) W(104) O(119) -59(2) . . .
Hf(2) O(114) W(104) O(124) 15(6) . . .
Hf(2) O(114) W(104) O(136) 15(2) . . .
Hf(2) O(114) W(104) O(118) 99(2) . . .
Hf(2) O(114) W(104) O(104) -158(2) . . .
Si(1) O(135) W(106) O(121) 35(2) . . .
Si(1) O(135) W(106) O(122) -138(2) . . .
Si(1) O(135) W(106) O(116) 127(2) . . .
Si(1) O(135) W(106) O(126) -50.5(19) . . .
Si(1) O(135) W(106) O(106) -98(8) . . .
Si(1) O(135) W(103) O(117) -32.2(18) . . .
Si(1) O(135) W(103) O(123) 51.7(18) . . .
Si(1) O(135) W(103) O(122) 138(2) . . .
Si(1) O(135) W(103) O(103) 109(8) . . .
Si(1) O(135) W(103) O(113) -128(2) . . .
W(106) O(135) W(103) O(117) 179.4(10) . . .
W(106) O(135) W(103) O(123) -96.7(11) . . .
W(106) O(135) W(103) O(122) -10.3(10) . . .
W(106) O(135) W(103) O(103) -39(8) . . .
W(106) O(135) W(103) O(113) 83.4(15) . . .
W(103) O(135) W(106) O(121) -175.6(11) . . .
W(103) O(135) W(106) O(122) 10.6(10) . . .
W(103) O(135) W(106) O(116) -83.7(12) . . .
W(103) O(135) W(106) O(126) 98.5(11) . . .
W(103) O(135) W(106) O(106) 51(9) . . .
Cs(3) O(131) W(110) O(124) 135(2) . . .
Cs(3) O(131) W(110) O(132) -134.7(8) . . .
Cs(3) O(131) W(110) O(137) 138.3(9) . . .
Cs(3) O(131) W(110) O(128) 61.7(9) . . .
Cs(3) O(131) W(110) O(110) -34.1(10) . . .
Cs(3) O(131) W(109) O(109) 51.3(14) . . .
Cs(3) O(131) W(109) O(134) 150.2(12) . . .
Cs(3) O(131) W(109) O(137) -125.3(13) . . .
Cs(3) O(131) W(109) O(127) -47.8(13) . . .
Cs(3) O(131) W(109) O(123) -116(2) . . .
W(110) O(131) W(109) O(109) 172.0(13) . . .
W(110) O(131) W(109) O(134) -89.1(14) . . .
W(110) O(131) W(109) O(137) -4.6(12) . . .
W(110) O(131) W(109) O(127) 72.9(15) . . .
W(110) O(131) W(109) O(123) 5(3) . . .
W(109) O(131) W(110) O(124) 1(3) . . .
W(109) O(131) W(110) O(132) 91.7(14) . . .
W(109) O(131) W(110) O(137) 4.6(12) . . .
W(109) O(131) W(110) O(128) -71.9(14) . . .
W(109) O(131) W(110) O(110) -167.8(14) . . .
Cs(4C1) O(108) W(108) O(121) -46.5(11) 8_665 . .
Cs(4C1) O(108) W(108) O(138) 174(18) 8_665 . .
Cs(4C1) O(108) W(108) O(120) 46.1(11) 8_665 . .
Cs(4C1) O(108) W(108) O(129) 135.9(9) 8_665 . .
Cs(4C1) O(108) W(108) O(130) -138.5(9) 8_665 . .
W(111) O(129) W(108) Cs(4C1) -112.2(12) . . 8_665
W(111) O(129) W(108) O(121) 11(3) . . .
W(111) O(129) W(108) O(138) 7.4(11) . . .
W(111) O(129) W(108) O(120) -75.1(14) . . .
W(111) O(129) W(108) O(108) -174.9(15) . . .
W(111) O(129) W(108) O(130) 81.9(14) . . .
W(112) O(126) W(106) O(121) -19(2) . . .
W(112) O(126) W(106) O(122) 141(2) . . .
W(112) O(126) W(106) O(116) 58(5) . . .
W(112) O(126) W(106) O(135) 66(2) . . .
W(112) O(126) W(106) O(106) -119(2) . . .
Cs(1) O(106) W(106) O(121) -171.4(10) 1_545 . .
Cs(1) O(106) W(106) O(122) 0.7(13) 1_545 . .
Cs(1) O(106) W(106) O(116) 95.1(12) 1_545 . .
Cs(1) O(106) W(106) O(135) -39(9) 1_545 . .
Cs(1) O(106) W(106) O(126) -85.7(10) 1_545 . .
Cs(4B1) O(106) W(106) O(121) 95.0(11) . . .
Cs(4B1) O(106) W(106) O(122) -92.9(12) . . .
Cs(4B1) O(106) W(106) O(116) 1.5(14) . . .
Cs(4B1) O(106) W(106) O(135) -132(8) . . .
Cs(4B1) O(106) W(106) O(126) -179.3(11) . . .
Cs(3) O(103) W(103) O(117) -33.0(12) 5_445 . .
Cs(3) O(103) W(103) O(123) -117.1(9) 5_445 . .
Cs(3) O(103) W(103) O(122) 158.5(10) 5_445 . .
Cs(3) O(103) W(103) O(135) -174(7) 5_445 . .
Cs(3) O(103) W(103) O(113) 65.2(15) 5_445 . .
Cs(2) O(103) W(103) O(117) 108.6(13) . . .
Cs(2) O(103) W(103) O(123) 24.5(13) . . .
Cs(2) O(103) W(103) O(122) -59.8(14) . . .
Cs(2) O(103) W(103) O(135) -32(9) . . .
Cs(2) O(103) W(103) O(113) -153.2(15) . . .
Cs(4A1) O(103) W(103) O(117) -121.9(13) . . .
Cs(4A1) O(103) W(103) O(123) 154.0(13) . . .
Cs(4A1) O(103) W(103) O(122) 69.7(15) . . .
Cs(4A1) O(103) W(103) O(135) 97(8) . . .
Cs(4A1) O(103) W(103) O(113) -23.7(19) . . .
Cs(1) O(110) W(110) O(124) 90.5(12) . . .
Cs(1) O(110) W(110) O(132) -3.3(13) . . .
Cs(1) O(110) W(110) O(137) -131(4) . . .
Cs(1) O(110) W(110) O(128) 179.2(11) . . .
Cs(1) O(110) W(110) O(131) -94.1(12) . . .
Cs(3) O(110) W(110) O(124) -141.8(9) . . .
Cs(3) O(110) W(110) O(132) 124.3(8) . . .
Cs(3) O(110) W(110) O(137) -3(3) . . .
Cs(3) O(110) W(110) O(128) -53.2(10) . . .
Cs(3) O(110) W(110) O(131) 33.6(10) . . .
Cs(4A1) O(110) W(110) O(124) -33.4(14) 1_565 . .
Cs(4A1) O(110) W(110) O(132) -127.3(11) 1_565 . .
Cs(4A1) O(110) W(110) O(137) 105(5) 1_565 . .
Cs(4A1) O(110) W(110) O(128) 55.2(13) 1_565 . .
Cs(4A1) O(110) W(110) O(131) 142.0(11) 1_565 . .
Cs(4A1) O(113) W(103) O(117) 122.5(10) . . .
Cs(4A1) O(113) W(103) O(123) -152(4) . . .
Cs(4A1) O(113) W(103) O(122) -78.0(10) . . .
Cs(4A1) O(113) W(103) O(135) -151.4(11) . . .
Cs(4A1) O(113) W(103) O(103) 19.7(16) . . .
Cs(4A1) O(113) Hf(1) O(116) 96.4(13) . . .
Cs(4A1) O(113) Hf(1) O(101) 12.3(15) . . .
Cs(4A1) O(113) Hf(1) O(301) 53(4) . . .
Cs(4A1) O(113) Hf(1) O(2) -117.4(15) . . .
Cs(4A1) O(113) Hf(1) O(1C1) -145.5(18) . . .
Cs(4A1) O(113) Hf(1) O(1B1) 161(2) . . .
Cs(4A1) O(113) Hf(1) O(1A1) 179(2) . . .
Cs(4A1) O(113) Hf(1) Hf(2) -153.8(6) . . .
Cs(4A1) O(113) Hf(1) O(303) -67.4(12) . . 8_665
W(103) O(113) Hf(1) O(116) -42(3) . . .
W(103) O(113) Hf(1) O(101) -126(4) . . .
W(103) O(113) Hf(1) O(301) -86(5) . . .
W(103) O(113) Hf(1) O(2) 104(3) . . .
W(103) O(113) Hf(1) O(1C1) 76(3) . . .
W(103) O(113) Hf(1) O(1B1) 22(4) . . .
W(103) O(113) Hf(1) O(1A1) 40(4) . . .
W(103) O(113) Hf(1) Hf(2) 68(3) . . .
W(103) O(113) Hf(1) O(303) 154(3) . . 8_665
Hf(1) O(113) W(103) O(117) -96(3) . . .
Hf(1) O(113) W(103) O(123) -10(8) . . .
Hf(1) O(113) W(103) O(122) 64(3) . . .
Hf(1) O(113) W(103) O(135) -10(3) . . .
Hf(1) O(113) W(103) O(103) 161(3) . . .
W(112) O(130) W(108) Cs(4C1) 112.7(14) . . 8_665
W(112) O(130) W(108) O(121) 74.6(15) . . .
W(112) O(130) W(108) O(138) -5.8(12) . . .
W(112) O(130) W(108) O(120) -14(3) . . .
W(112) O(130) W(108) O(108) 176.9(17) . . .
W(112) O(130) W(108) O(129) -82.4(15) . . .
Cs(4A1) O(101) Hf(1) O(116) -90.4(19) . . .
Cs(4A1) O(101) Hf(1) O(113) -14.1(17) . . .
Cs(4A1) O(101) Hf(1) O(301) -178(2) . . .
Cs(4A1) O(101) Hf(1) O(2) 129.4(15) . . .
Cs(4A1) O(101) Hf(1) O(1C1) 23(4) . . .
Cs(4A1) O(101) Hf(1) O(1B1) -130(3) . . .
Cs(4A1) O(101) Hf(1) O(1A1) -77(10) . . .
Cs(4A1) O(101) Hf(1) Hf(2) 121(3) . . .
Cs(4A1) O(101) Hf(1) O(303) 73.1(18) . . 8_665
Cs(4C1) O(101) Hf(1) O(116) 142(2) . . .
Cs(4C1) O(101) Hf(1) O(113) -142(2) . . .
Cs(4C1) O(101) Hf(1) O(301) 54(2) . . .
Cs(4C1) O(101) Hf(1) O(2) 1(2) . . .
Cs(4C1) O(101) Hf(1) O(1C1) -105(3) . . .
Cs(4C1) O(101) Hf(1) O(1B1) 102(4) . . .
Cs(4C1) O(101) Hf(1) O(1A1) 155(9) . . .
Cs(4C1) O(101) Hf(1) Hf(2) -6(5) . . .
Cs(4C1) O(101) Hf(1) O(303) -54.9(18) . . 8_665
Hf(2) O(302) Hf(2) O(115) -168.4(15) . 8_665 8_665
Hf(2) O(302) Hf(2) O(114) 143.1(7) . 8_665 8_665
Hf(2) O(302) Hf(2) O(102) -136.5(7) . 8_665 8_665
Hf(2) O(302) Hf(2) O(303) -60.9(7) . 8_665 8_665
Hf(2) O(302) Hf(2) O(1C1) 71.7(12) . 8_665 8_665
Hf(2) O(302) Hf(2) O(1B1) 27(2) . 8_665 8_665
Hf(2) O(302) Hf(2) O(1A1) 54(2) . 8_665 8_665
Hf(2) O(302) Hf(2) Hf(1) 30.92(8) . 8_665 8_665
Hf(2) O(302) Hf(2) O(115) -168.4(15) 8_665 . .
Hf(2) O(302) Hf(2) O(114) 143.1(7) 8_665 . .
Hf(2) O(302) Hf(2) O(102) -136.5(7) 8_665 . .
Hf(2) O(302) Hf(2) O(303) -60.9(7) 8_665 . .
Hf(2) O(302) Hf(2) O(1C1) 71.7(12) 8_665 . .
Hf(2) O(302) Hf(2) O(1B1) 27(2) 8_665 . .
Hf(2) O(302) Hf(2) O(1A1) 54(3) 8_665 . .
Hf(2) O(302) Hf(2) Hf(1) 30.92(8) 8_665 . .
Hf(1) O(301) Hf(1) O(116) 145(2) . 8_665 8_665
Hf(1) O(301) Hf(1) O(113) -173(2) . 8_665 8_665
Hf(1) O(301) Hf(1) O(101) -133(2) . 8_665 8_665
Hf(1) O(301) Hf(1) O(1C1) 30(3) . 8_665 8_665
Hf(1) O(301) Hf(1) O(1B1) 71(2) . 8_665 8_665
Hf(1) O(301) Hf(1) O(1A1) 62(3) . 8_665 8_665
Hf(1) O(301) Hf(1) Hf(2) 31(2) . 8_665 8_665
Hf(1) O(301) Hf(1) O(303) -57(2) . 8_665 .
Hf(1) O(301) Hf(1) O(116) 145(2) 8_665 . .
Hf(1) O(301) Hf(1) O(113) -173(2) 8_665 . .
Hf(1) O(301) Hf(1) O(101) -133(2) 8_665 . .
Hf(1) O(301) Hf(1) O(1C1) 30(3) 8_665 . .
Hf(1) O(301) Hf(1) O(1B1) 71(2) 8_665 . .
Hf(1) O(301) Hf(1) O(1A1) 62(3) 8_665 . .
Hf(1) O(301) Hf(1) Hf(2) 31(2) 8_665 . .
Hf(1) O(301) Hf(1) O(303) -57(2) 8_665 . 8_665
Hf(1) O(2) Hf(1) O(116) -54.5(18) . 8_665 8_665
Hf(1) O(2) Hf(1) O(113) 175.5(15) . 8_665 8_665
Hf(1) O(2) Hf(1) O(101) 61(2) . 8_665 8_665
Hf(1) O(2) Hf(1) O(1C1) -156.3(18) . 8_665 8_665
Hf(1) O(2) Hf(1) O(1B1) -85(2) . 8_665 8_665
Hf(1) O(2) Hf(1) O(1A1) -112(2) . 8_665 8_665
Hf(1) O(2) Hf(1) Hf(2) -123.1(16) . 8_665 8_665
Hf(1) O(2) Hf(1) O(303) 121.2(14) . 8_665 .
Hf(1) O(2) Hf(1) O(116) -54.5(18) 8_665 . .
Hf(1) O(2) Hf(1) O(113) 175.5(15) 8_665 . .
Hf(1) O(2) Hf(1) O(101) 61(2) 8_665 . .
Hf(1) O(2) Hf(1) O(1C1) -156.3(18) 8_665 . .
Hf(1) O(2) Hf(1) O(1B1) -85(2) 8_665 . .
Hf(1) O(2) Hf(1) O(1A1) -112(2) 8_665 . .
Hf(1) O(2) Hf(1) Hf(2) -123.1(17) 8_665 . .
Hf(1) O(2) Hf(1) O(303) 121.2(14) 8_665 . 8_665
Hf(1) O(2) Hf(2) O(115) -67.7(11) . . .
Hf(1) O(2) Hf(2) O(114) 62.7(16) . . .
Hf(1) O(2) Hf(2) O(102) 176.9(9) . . .
Hf(1) O(2) Hf(2) O(302) 119.3(8) . . .
Hf(1) O(2) Hf(2) O(303) -125.9(13) . . .
Hf(1) O(2) Hf(2) O(1C1) 33.1(14) . . .
Hf(1) O(2) Hf(2) O(1B1) -39(2) . . .
Hf(1) O(2) Hf(2) O(1A1) -12(2) . . .
Hf(2) O(2) Hf(1) O(116) 68.6(15) . . .
Hf(2) O(2) Hf(1) O(113) -61(2) . . .
Hf(2) O(2) Hf(1) O(101) -176.0(16) . . .
Hf(2) O(2) Hf(1) O(301) 123.1(18) . . .
Hf(2) O(2) Hf(1) O(1C1) -33.2(14) . . .
Hf(2) O(2) Hf(1) O(1B1) 38(2) . . .
Hf(2) O(2) Hf(1) O(1A1) 11(2) . . .
Hf(2) O(2) Hf(1) O(303) -115.7(11) . . 8_665
Hf(1) O(2) Hf(2) O(115) 57.1(13) . 8_665 8_665
Hf(1) O(2) Hf(2) O(114) -172.5(10) . 8_665 8_665
Hf(1) O(2) Hf(2) O(102) -58.3(15) . 8_665 8_665
Hf(1) O(2) Hf(2) O(303) -1.1(10) . 8_665 8_665
Hf(1) O(2) Hf(2) O(1C1) 157.9(17) . 8_665 8_665
Hf(1) O(2) Hf(2) O(1B1) 86(2) . 8_665 8_665
Hf(1) O(2) Hf(2) O(1A1) 113(2) . 8_665 8_665
Hf(1) O(2) Hf(2) Hf(1) 124.8(16) . 8_665 8_665
Hf(1) O(2) Hf(2) O(302) -115.8(8) . 8_665 .
Hf(2) O(2) Hf(1) O(116) -174.7(10) 8_665 . .
Hf(2) O(2) Hf(1) O(113) 55(2) 8_665 . .
Hf(2) O(2) Hf(1) O(101) -59.2(19) 8_665 . .
Hf(2) O(2) Hf(1) O(301) -120.1(19) 8_665 . .
Hf(2) O(2) Hf(1) O(1C1) 83.6(15) 8_665 . .
Hf(2) O(2) Hf(1) O(1B1) 155(2) 8_665 . .
Hf(2) O(2) Hf(1) O(1A1) 128(2) 8_665 . .
Hf(2) O(2) Hf(1) Hf(2) 116.8(13) 8_665 . .
Hf(2) O(2) Hf(1) O(303) 1.1(10) 8_665 . 8_665
Hf(1) O(2) Hf(2) O(115) 57.1(13) 8_665 . .
Hf(1) O(2) Hf(2) O(114) -172.5(10) 8_665 . .
Hf(1) O(2) Hf(2) O(102) -58.3(16) 8_665 . .
Hf(1) O(2) Hf(2) O(302) -115.8(9) 8_665 . .
Hf(1) O(2) Hf(2) O(303) -1.1(10) 8_665 . .
Hf(1) O(2) Hf(2) O(1C1) 157.9(17) 8_665 . .
Hf(1) O(2) Hf(2) O(1B1) 86(2) 8_665 . .
Hf(1) O(2) Hf(2) O(1A1) 113(2) 8_665 . .
Hf(1) O(2) Hf(2) Hf(1) 124.8(17) 8_665 . .
Hf(2) O(2) Hf(1) O(116) -174.7(10) . 8_665 8_665
Hf(2) O(2) Hf(1) O(113) 55(2) . 8_665 8_665
Hf(2) O(2) Hf(1) O(101) -59.2(19) . 8_665 8_665
Hf(2) O(2) Hf(1) O(1C1) 83.6(15) . 8_665 8_665
Hf(2) O(2) Hf(1) O(1B1) 155(2) . 8_665 8_665
Hf(2) O(2) Hf(1) O(1A1) 128(2) . 8_665 8_665
Hf(2) O(2) Hf(1) Hf(2) 116.8(13) . 8_665 8_665
Hf(2) O(2) Hf(1) O(301) -120.1(19) . 8_665 .
Hf(2) O(2) Hf(1) O(303) 1.1(10) . 8_665 .
Hf(1) O(2) Hf(2) O(115) -67.7(11) 8_665 8_665 8_665
Hf(1) O(2) Hf(2) O(114) 62.7(16) 8_665 8_665 8_665
Hf(1) O(2) Hf(2) O(102) 176.9(9) 8_665 8_665 8_665
Hf(1) O(2) Hf(2) O(303) -125.9(12) 8_665 8_665 8_665
Hf(1) O(2) Hf(2) O(1C1) 33.1(14) 8_665 8_665 8_665
Hf(1) O(2) Hf(2) O(1B1) -39(2) 8_665 8_665 8_665
Hf(1) O(2) Hf(2) O(1A1) -12(2) 8_665 8_665 8_665
Hf(1) O(2) Hf(2) O(302) 119.3(8) 8_665 8_665 .
Hf(2) O(2) Hf(1) O(116) 68.6(15) 8_665 8_665 8_665
Hf(2) O(2) Hf(1) O(113) -61(2) 8_665 8_665 8_665
Hf(2) O(2) Hf(1) O(101) -176.0(15) 8_665 8_665 8_665
Hf(2) O(2) Hf(1) O(1C1) -33.2(14) 8_665 8_665 8_665
Hf(2) O(2) Hf(1) O(1B1) 38(2) 8_665 8_665 8_665
Hf(2) O(2) Hf(1) O(1A1) 11(2) 8_665 8_665 8_665
Hf(2) O(2) Hf(1) O(301) 123.1(18) 8_665 8_665 .
Hf(2) O(2) Hf(1) O(303) -115.7(11) 8_665 8_665 .
Hf(2) O(2) Hf(2) O(115) 173.0(9) . 8_665 8_665
Hf(2) O(2) Hf(2) O(114) -56.6(11) . 8_665 8_665
Hf(2) O(2) Hf(2) O(102) 57.5(9) . 8_665 8_665
Hf(2) O(2) Hf(2) O(303) 114.8(7) . 8_665 8_665
Hf(2) O(2) Hf(2) O(1C1) -86.3(13) . 8_665 8_665
Hf(2) O(2) Hf(2) O(1B1) -158(2) . 8_665 8_665
Hf(2) O(2) Hf(2) O(1A1) -131(2) . 8_665 8_665
Hf(2) O(2) Hf(2) Hf(1) -119.3(8) . 8_665 8_665
Hf(2) O(2) Hf(2) O(115) 173.0(9) 8_665 . .
Hf(2) O(2) Hf(2) O(114) -56.6(11) 8_665 . .
Hf(2) O(2) Hf(2) O(102) 57.5(9) 8_665 . .
Hf(2) O(2) Hf(2) O(303) 114.8(7) 8_665 . .
Hf(2) O(2) Hf(2) O(1C1) -86.3(13) 8_665 . .
Hf(2) O(2) Hf(2) O(1B1) -158(2) 8_665 . .
Hf(2) O(2) Hf(2) O(1A1) -131(2) 8_665 . .
Hf(2) O(2) Hf(2) Hf(1) -119.3(8) 8_665 . .
Cs(4C1) O(303) Hf(1) O(116) 74(2) 8_665 8_665 8_665
Cs(4C1) O(303) Hf(1) O(113) 111.8(11) 8_665 8_665 8_665
Cs(4C1) O(303) Hf(1) O(101) 33.5(13) 8_665 8_665 8_665
Cs(4C1) O(303) Hf(1) O(1C1) -174.6(14) 8_665 8_665 8_665
Cs(4C1) O(303) Hf(1) O(1B1) -131(2) 8_665 8_665 8_665
Cs(4C1) O(303) Hf(1) O(1A1) -155(2) 8_665 8_665 8_665
Cs(4C1) O(303) Hf(1) Hf(2) -133.1(5) 8_665 8_665 8_665
Cs(4C1) O(303) Hf(1) O(301) -45.6(14) 8_665 8_665 .
Cs(4C1) O(303) Hf(1) O(2) -99.6(9) 8_665 8_665 .
Cs(4C1) O(303) Hf(2) O(115) -50.5(8) 8_665 . .
Cs(4C1) O(303) Hf(2) O(114) -103(2) 8_665 . .
Cs(4C1) O(303) Hf(2) O(102) -131.4(9) 8_665 . .
Cs(4C1) O(303) Hf(2) O(302) 154.2(8) 8_665 . .
Cs(4C1) O(303) Hf(2) O(2) 91.6(9) 8_665 . .
Cs(4C1) O(303) Hf(2) O(1C1) 64(2) 8_665 . .
Cs(4C1) O(303) Hf(2) O(1B1) 24(2) 8_665 . .
Cs(4C1) O(303) Hf(2) O(1A1) 29(2) 8_665 . .
Cs(4C1) O(303) Hf(2) Hf(1) 63.1(6) 8_665 . .
Hf(1) O(303) Hf(2) O(115) -141.1(12) 8_665 . .
Hf(1) O(303) Hf(2) O(114) 166.1(17) 8_665 . .
Hf(1) O(303) Hf(2) O(102) 138.0(12) 8_665 . .
Hf(1) O(303) Hf(2) O(302) 63.6(12) 8_665 . .
Hf(1) O(303) Hf(2) O(2) 1.0(9) 8_665 . .
Hf(1) O(303) Hf(2) O(1C1) -27(2) 8_665 . .
Hf(1) O(303) Hf(2) O(1B1) -66(2) 8_665 . .
Hf(1) O(303) Hf(2) O(1A1) -62(2) 8_665 . .
Hf(1) O(303) Hf(2) Hf(1) -27.5(10) 8_665 . .
Hf(2) O(303) Hf(1) O(116) 172.1(17) . 8_665 8_665
Hf(2) O(303) Hf(1) O(113) -149.7(14) . 8_665 8_665
Hf(2) O(303) Hf(1) O(101) 132.0(16) . 8_665 8_665
Hf(2) O(303) Hf(1) O(1C1) -76.2(15) . 8_665 8_665
Hf(2) O(303) Hf(1) O(1B1) -32(3) . 8_665 8_665
Hf(2) O(303) Hf(1) O(1A1) -57(2) . 8_665 8_665
Hf(2) O(303) Hf(1) Hf(2) -34.6(9) . 8_665 8_665
Hf(2) O(303) Hf(1) O(301) 52.9(17) . 8_665 .
Hf(2) O(303) Hf(1) O(2) -1.1(10) . 8_665 .
O(1A1) O(1C1) Hf(1) O(116) -53(3) . . .
O(1A1) O(1C1) Hf(1) O(113) -119(3) . . .
O(1A1) O(1C1) Hf(1) O(101) -157(4) . . .
O(1A1) O(1C1) Hf(1) O(301) 51(4) . . .
O(1A1) O(1C1) Hf(1) O(2) 80(3) . . .
O(1A1) O(1C1) Hf(1) O(1B1) 8(4) . . .
O(1A1) O(1C1) Hf(1) Hf(2) 50(3) . . .
O(1A1) O(1C1) Hf(1) O(303) 153(3) . . 8_665
Hf(1) O(1C1) O(1A1) O(1B1) -37(18) . . .
Hf(1) O(1C1) O(1A1) Hf(2) -115(3) . . .
O(1A1) O(1C1) Hf(2) O(115) 47(4) . . .
O(1A1) O(1C1) Hf(2) O(114) 118(4) . . .
O(1A1) O(1C1) Hf(2) O(102) 150(4) . . .
O(1A1) O(1C1) Hf(2) O(302) -157(4) . . .
O(1A1) O(1C1) Hf(2) O(2) -84(4) . . .
O(1A1) O(1C1) Hf(2) O(303) -57(4) . . .
O(1A1) O(1C1) Hf(2) O(1B1) -13(4) . . .
O(1A1) O(1C1) Hf(2) Hf(1) -55(4) . . .
Hf(2) O(1C1) O(1A1) O(1B1) 78(19) . . .
Hf(2) O(1C1) O(1A1) Hf(1) 115(3) . . .
Hf(1) O(1C1) Hf(2) O(115) 101.8(15) . . .
Hf(1) O(1C1) Hf(2) O(114) 173.1(19) . . .
Hf(1) O(1C1) Hf(2) O(102) -154.7(13) . . .
Hf(1) O(1C1) Hf(2) O(302) -102.2(16) . . .
Hf(1) O(1C1) Hf(2) O(2) -28.8(12) . . .
Hf(1) O(1C1) Hf(2) O(303) -1.4(14) . . .
Hf(1) O(1C1) Hf(2) O(1B1) 42(2) . . .
Hf(1) O(1C1) Hf(2) O(1A1) 55(4) . . .
Hf(2) O(1C1) Hf(1) O(116) -103.1(16) . . .
Hf(2) O(1C1) Hf(1) O(113) -169(2) . . .
Hf(2) O(1C1) Hf(1) O(101) 153(2) . . .
Hf(2) O(1C1) Hf(1) O(301) 1.0(12) . . .
Hf(2) O(1C1) Hf(1) O(2) 29.6(12) . . .
Hf(2) O(1C1) Hf(1) O(1B1) -42(2) . . .
Hf(2) O(1C1) Hf(1) O(1A1) -50(3) . . .
Hf(2) O(1C1) Hf(1) O(303) 102.6(17) . . 8_665
Cs(4C1) O(1B1) O(1A1) O(1C1) -176(8) 8_665 . .
Cs(4C1) O(1B1) O(1A1) Hf(1) 149(19) 8_665 . .
Cs(4C1) O(1B1) O(1A1) Hf(2) -101(20) 8_665 . .
Cs(4C1) O(1B1) Hf(1) O(116) -56(3) 8_665 . .
Cs(4C1) O(1B1) Hf(1) O(113) -121(3) 8_665 . .
Cs(4C1) O(1B1) Hf(1) O(101) -15(6) 8_665 . .
Cs(4C1) O(1B1) Hf(1) O(301) 34(3) 8_665 . .
Cs(4C1) O(1B1) Hf(1) O(2) 102(3) 8_665 . .
Cs(4C1) O(1B1) Hf(1) O(1C1) -178(4) 8_665 . .
Cs(4C1) O(1B1) Hf(1) O(1A1) -166(9) 8_665 . .
Cs(4C1) O(1B1) Hf(1) Hf(2) 138(5) 8_665 . .
Cs(4C1) O(1B1) Hf(1) O(303) 135(2) 8_665 . 8_665
Cs(4C1) O(1B1) Hf(2) O(115) 52(2) 8_665 . .
Cs(4C1) O(1B1) Hf(2) O(114) 123(2) 8_665 . .
Cs(4C1) O(1B1) Hf(2) O(102) 13(6) 8_665 . .
Cs(4C1) O(1B1) Hf(2) O(302) -135(2) 8_665 . .
Cs(4C1) O(1B1) Hf(2) O(2) -107(3) 8_665 . .
Cs(4C1) O(1B1) Hf(2) O(303) -36(2) 8_665 . .
Cs(4C1) O(1B1) Hf(2) O(1C1) 175(4) 8_665 . .
Cs(4C1) O(1B1) Hf(2) O(1A1) 155(9) 8_665 . .
Cs(4C1) O(1B1) Hf(2) Hf(1) -142(4) 8_665 . .
O(1A1) O(1B1) Hf(1) O(116) 110(7) . . .
O(1A1) O(1B1) Hf(1) O(113) 45(7) . . .
O(1A1) O(1B1) Hf(1) O(101) 150(6) . . .
O(1A1) O(1B1) Hf(1) O(301) -160(7) . . .
O(1A1) O(1B1) Hf(1) O(2) -92(6) . . .
O(1A1) O(1B1) Hf(1) O(1C1) -12(6) . . .
O(1A1) O(1B1) Hf(1) Hf(2) -56(6) . . .
O(1A1) O(1B1) Hf(1) O(303) -60(7) . . 8_665
Hf(1) O(1B1) O(1A1) O(1C1) 36(17) . . .
Hf(1) O(1B1) O(1A1) Hf(2) 111(3) . . .
O(1A1) O(1B1) Hf(2) O(115) -103(7) . . .
O(1A1) O(1B1) Hf(2) O(114) -32(7) . . .
O(1A1) O(1B1) Hf(2) O(102) -141(6) . . .
O(1A1) O(1B1) Hf(2) O(302) 70(7) . . .
O(1A1) O(1B1) Hf(2) O(2) 98(7) . . .
O(1A1) O(1B1) Hf(2) O(303) 170(7) . . .
O(1A1) O(1B1) Hf(2) O(1C1) 20(6) . . .
O(1A1) O(1B1) Hf(2) Hf(1) 64(6) . . .
Hf(2) O(1B1) O(1A1) O(1C1) -75(17) . . .
Hf(2) O(1B1) O(1A1) Hf(1) -111(3) . . .
Hf(1) O(1B1) Hf(2) O(115) -167(2) . . .
Hf(1) O(1B1) Hf(2) O(114) -95(2) . . .
Hf(1) O(1B1) Hf(2) O(102) 154.9(18) . . .
Hf(1) O(1B1) Hf(2) O(302) 6(3) . . .
Hf(1) O(1B1) Hf(2) O(2) 34.4(15) . . .
Hf(1) O(1B1) Hf(2) O(303) 106(2) . . .
Hf(1) O(1B1) Hf(2) O(1C1) -43(2) . . .
Hf(1) O(1B1) Hf(2) O(1A1) -64(6) . . .
Hf(2) O(1B1) Hf(1) O(116) 166(2) . . .
Hf(2) O(1B1) Hf(1) O(113) 101(2) . . .
Hf(2) O(1B1) Hf(1) O(101) -153(2) . . .
Hf(2) O(1B1) Hf(1) O(301) -104(2) . . .
Hf(2) O(1B1) Hf(1) O(2) -35.5(17) . . .
Hf(2) O(1B1) Hf(1) O(1C1) 44(2) . . .
Hf(2) O(1B1) Hf(1) O(1A1) 56(6) . . .
Hf(2) O(1B1) Hf(1) O(303) -3(3) . . 8_665
O(1C1) O(1A1) Hf(1) O(116) 131(3) . . .
O(1C1) O(1A1) Hf(1) O(113) 57(3) . . .
O(1C1) O(1A1) Hf(1) O(101) 118(9) . . .
O(1C1) O(1A1) Hf(1) O(301) -143(3) . . .
O(1C1) O(1A1) Hf(1) O(2) -85(3) . . .
O(1C1) O(1A1) Hf(1) O(1B1) -163(8) . . .
O(1C1) O(1A1) Hf(1) Hf(2) -72(4) . . .
O(1C1) O(1A1) Hf(1) O(303) -29(4) . . 8_665
O(1C1) O(1A1) Hf(2) O(115) -137(3) . . .
O(1C1) O(1A1) Hf(2) O(114) -56(3) . . .
O(1C1) O(1A1) Hf(2) O(102) -121(6) . . .
O(1C1) O(1A1) Hf(2) O(302) 26(4) . . .
O(1C1) O(1A1) Hf(2) O(2) 80(3) . . .
O(1C1) O(1A1) Hf(2) O(303) 141(3) . . .
O(1C1) O(1A1) Hf(2) O(1B1) 152(9) . . .
O(1C1) O(1A1) Hf(2) Hf(1) 68(3) . . .
O(1B1) O(1A1) Hf(1) O(116) -66(6) . . .
O(1B1) O(1A1) Hf(1) O(113) -140(6) . . .
O(1B1) O(1A1) Hf(1) O(101) -79(12) . . .
O(1B1) O(1A1) Hf(1) O(301) 20(7) . . .
O(1B1) O(1A1) Hf(1) O(2) 78(6) . . .
O(1B1) O(1A1) Hf(1) O(1C1) 163(8) . . .
O(1B1) O(1A1) Hf(1) Hf(2) 90(7) . . .
O(1B1) O(1A1) Hf(1) O(303) 134(6) . . 8_665
O(1B1) O(1A1) Hf(2) O(115) 71(6) . . .
O(1B1) O(1A1) Hf(2) O(114) 152(6) . . .
O(1B1) O(1A1) Hf(2) O(102) 87(10) . . .
O(1B1) O(1A1) Hf(2) O(302) -126(6) . . .
O(1B1) O(1A1) Hf(2) O(2) -72(6) . . .
O(1B1) O(1A1) Hf(2) O(303) -10(7) . . .
O(1B1) O(1A1) Hf(2) O(1C1) -152(9) . . .
O(1B1) O(1A1) Hf(2) Hf(1) -84(7) . . .
Hf(1) O(1A1) Hf(2) O(115) 155(3) . . .
Hf(1) O(1A1) Hf(2) O(114) -125(3) . . .
Hf(1) O(1A1) Hf(2) O(102) 171(4) . . .
Hf(1) O(1A1) Hf(2) O(302) -42(4) . . .
Hf(1) O(1A1) Hf(2) O(2) 12(2) . . .
Hf(1) O(1A1) Hf(2) O(303) 73(3) . . .
Hf(1) O(1A1) Hf(2) O(1C1) -68(3) . . .
Hf(1) O(1A1) Hf(2) O(1B1) 84(7) . . .
Hf(2) O(1A1) Hf(1) O(116) -156(3) . . .
Hf(2) O(1A1) Hf(1) O(113) 130(3) . . .
Hf(2) O(1A1) Hf(1) O(101) -170(7) . . .
Hf(2) O(1A1) Hf(1) O(301) -71(3) . . .
Hf(2) O(1A1) Hf(1) O(2) -13(2) . . .
Hf(2) O(1A1) Hf(1) O(1C1) 72(4) . . .
Hf(2) O(1A1) Hf(1) O(1B1) -90(7) . . .
Hf(2) O(1A1) Hf(1) O(303) 43(4) . . 8_665
O(116) Hf(1) Hf(2) O(115) -1.0(11) . . .
O(116) Hf(1) Hf(2) O(114) 88.5(11) . . .
O(116) Hf(1) Hf(2) O(102) -143(2) . . .
O(116) Hf(1) Hf(2) O(302) 170.0(9) . . .
O(116) Hf(1) Hf(2) O(2) -134.5(13) . . .
O(116) Hf(1) Hf(2) O(303) -85.5(10) . . .
O(116) Hf(1) Hf(2) O(1C1) 96(2) . . .
O(116) Hf(1) Hf(2) O(1B1) -15(3) . . .
O(116) Hf(1) Hf(2) O(1A1) 26(4) . . .
O(113) Hf(1) Hf(2) O(115) -84.7(12) . . .
O(113) Hf(1) Hf(2) O(114) 4.8(12) . . .
O(113) Hf(1) Hf(2) O(102) 133(2) . . .
O(113) Hf(1) Hf(2) O(302) 86.3(11) . . .
O(113) Hf(1) Hf(2) O(2) 141.8(14) . . .
O(113) Hf(1) Hf(2) O(303) -169.2(12) . . .
O(113) Hf(1) Hf(2) O(1C1) 12(2) . . .
O(113) Hf(1) Hf(2) O(1B1) -99(3) . . .
O(113) Hf(1) Hf(2) O(1A1) -58(4) . . .
O(101) Hf(1) Hf(2) O(115) 144(4) . . .
O(101) Hf(1) Hf(2) O(114) -126(4) . . .
O(101) Hf(1) Hf(2) O(102) 2(3) . . .
O(101) Hf(1) Hf(2) O(302) -45(4) . . .
O(101) Hf(1) Hf(2) O(2) 11(4) . . .
O(101) Hf(1) Hf(2) O(303) 60(4) . . .
O(101) Hf(1) Hf(2) O(1C1) -119(4) . . .
O(101) Hf(1) Hf(2) O(1B1) 130(5) . . .
O(101) Hf(1) Hf(2) O(1A1) 171(5) . . .
O(301) Hf(1) Hf(2) O(115) 84.2(15) . . .
O(301) Hf(1) Hf(2) O(114) 173.8(15) . . .
O(301) Hf(1) Hf(2) O(102) -58(2) . . .
O(301) Hf(1) Hf(2) O(302) -104.8(14) . . .
O(301) Hf(1) Hf(2) O(2) -49.2(17) . . .
O(301) Hf(1) Hf(2) O(303) -0.2(14) . . .
O(301) Hf(1) Hf(2) O(1C1) -179.2(9) . . .
O(301) Hf(1) Hf(2) O(1B1) 70(3) . . .
O(301) Hf(1) Hf(2) O(1A1) 111(4) . . .
O(2) Hf(1) Hf(2) O(115) 133.5(12) . . .
O(2) Hf(1) Hf(2) O(114) -137.0(12) . . .
O(2) Hf(1) Hf(2) O(102) -9(2) . . .
O(2) Hf(1) Hf(2) O(302) -55.6(10) . . .
O(2) Hf(1) Hf(2) O(303) 49.0(12) . . .
O(2) Hf(1) Hf(2) O(1C1) -130(2) . . .
O(2) Hf(1) Hf(2) O(1B1) 120(3) . . .
O(2) Hf(1) Hf(2) O(1A1) 161(4) . . .
O(303) Hf(1) Hf(2) O(115) -168.6(10) 8_665 . .
O(303) Hf(1) Hf(2) O(114) -79.1(10) 8_665 . .
O(303) Hf(1) Hf(2) O(102) 49(2) 8_665 . .
O(303) Hf(1) Hf(2) O(302) 2.4(8) 8_665 . .
O(303) Hf(1) Hf(2) O(2) 57.9(12) 8_665 . .
O(303) Hf(1) Hf(2) O(303) 106.9(10) 8_665 . .
O(303) Hf(1) Hf(2) O(1C1) -72(2) 8_665 . .
O(303) Hf(1) Hf(2) O(1B1) 178(2) 8_665 . .
O(303) Hf(1) Hf(2) O(1A1) -142(4) 8_665 . .
O(1C1) Hf(1) Hf(2) O(115) -97(2) . . .
O(1C1) Hf(1) Hf(2) O(114) -7(2) . . .
O(1C1) Hf(1) Hf(2) O(102) 121(3) . . .
O(1C1) Hf(1) Hf(2) O(302) 74.4(19) . . .
O(1C1) Hf(1) Hf(2) O(2) 130(2) . . .
O(1C1) Hf(1) Hf(2) O(303) 179.0(10) . . .
O(1C1) Hf(1) Hf(2) O(1B1) -110(3) . . .
O(1C1) Hf(1) Hf(2) O(1A1) -69(4) . . .
O(1B1) Hf(1) Hf(2) O(115) 14(2) . . .
O(1B1) Hf(1) Hf(2) O(114) 103(2) . . .
O(1B1) Hf(1) Hf(2) O(102) -128(3) . . .
O(1B1) Hf(1) Hf(2) O(302) -175(2) . . .
O(1B1) Hf(1) Hf(2) O(2) -120(3) . . .
O(1B1) Hf(1) Hf(2) O(303) -71(2) . . .
O(1B1) Hf(1) Hf(2) O(1C1) 110(3) . . .
O(1B1) Hf(1) Hf(2) O(1A1) 41(5) . . .
O(1A1) Hf(1) Hf(2) O(115) -27(4) . . .
O(1A1) Hf(1) Hf(2) O(114) 62(4) . . .
O(1A1) Hf(1) Hf(2) O(102) -169(4) . . .
O(1A1) Hf(1) Hf(2) O(302) 144(4) . . .
O(1A1) Hf(1) Hf(2) O(2) -161(4) . . .
O(1A1) Hf(1) Hf(2) O(303) -112(4) . . .
O(1A1) Hf(1) Hf(2) O(1C1) 69(4) . . .
O(1A1) Hf(1) Hf(2) O(1B1) -41(5) . . .
